data_1514136
loop_
_publ_author_name
'Ema, Tadashi'
'Okuda, Keiichi'
'Watanabe, Sagiri'
'Yamasaki, Takayuki'
'Minami, Tsuyoshi'
'Esipenko, Nina A.'
'Anzenbacher, Jr, Pavel'

_publ_section_title
;
 Selective anion sensing by chiral macrocyclic receptors with
 multiple hydrogen-bonding sites
;
_journal_coden_ASTM ORLEF7
_journal_issue 5
_journal_name_full 'Organic Letters'
_journal_page_first 1302
_journal_page_last 1305
_journal_paper_doi 10.1021/ol403643d
_journal_volume 16
_journal_year 2014
_chemical_formula_sum 'C46 H37 N7 O10'
_chemical_formula_weight 847.84
_space_group_IT_number 4
_symmetry_cell_setting monoclinic
_symmetry_Int_Tables_number 4
_symmetry_space_group_name_Hall 'P 2yb'
_symmetry_space_group_name_H-M 'P 1 21 1'
_atom_sites_solution_hydrogens geom
_atom_sites_solution_primary direct
_atom_sites_solution_secondary difmap
_cell_angle_alpha 90.0000
_cell_angle_beta 110.473(4)
_cell_angle_gamma 90.0000
_cell_formula_units_Z 4
_cell_length_a 10.0375(10)
_cell_length_b 41.669(3)
_cell_length_c 10.5117(9)
_cell_measurement_reflns_used 9090
_cell_measurement_temperature 100
_cell_measurement_theta_max 27.55
_cell_measurement_theta_min 3.11
_cell_volume 4118.8(6)
_computing_cell_refinement CrystalClear
_computing_data_collection 'CrystalClear (Rigaku, ????)'
_computing_data_reduction CrystalClear
_computing_molecular_graphics 'CrystalStructure 4.0'
_computing_publication_material 'CrystalStructure 4.0 (Rigaku, 2010)'
_computing_structure_refinement 'SHELXL97 (Sheldrick, 2008)'
_computing_structure_solution 'Il Milione (Burla, et al., 2007)'
_diffrn_ambient_temperature 100
_diffrn_detector_area_resol_mean 7.111
_diffrn_measured_fraction_theta_full 0.990
_diffrn_measured_fraction_theta_max 0.990
_diffrn_measurement_device_type 'Rigaku Saturn724'
_diffrn_measurement_method \w
_diffrn_radiation_type 'Mo K\a'
_diffrn_radiation_wavelength 0.71075
_diffrn_reflns_av_R_equivalents 0.0583
_diffrn_reflns_limit_h_max 13
_diffrn_reflns_limit_h_min -13
_diffrn_reflns_limit_k_max 54
_diffrn_reflns_limit_k_min -54
_diffrn_reflns_limit_l_max 13
_diffrn_reflns_limit_l_min -13
_diffrn_reflns_number 44311
_diffrn_reflns_theta_full 27.55
_diffrn_reflns_theta_max 27.55
_diffrn_standards_number 0
_exptl_absorpt_coefficient_mu 0.098
_exptl_absorpt_correction_T_max 0.981
_exptl_absorpt_correction_T_min 0.860
_exptl_absorpt_correction_type multi-scan
_exptl_absorpt_process_details 'REQAB (Rigaku, 1998)'
_exptl_crystal_colour colorless
_exptl_crystal_density_diffrn 1.367
_exptl_crystal_density_method 'not measured'
_exptl_crystal_description prism
_exptl_crystal_F_000 1768.00
_exptl_crystal_size_max 0.240
_exptl_crystal_size_mid 0.220
_exptl_crystal_size_min 0.200
_refine_diff_density_max 0.370
_refine_diff_density_min -0.320
_refine_ls_extinction_method none
_refine_ls_goodness_of_fit_ref 1.072
_refine_ls_hydrogen_treatment constr
_refine_ls_number_parameters 1135
_refine_ls_number_reflns 9528
_refine_ls_number_restraints 1
_refine_ls_R_factor_gt 0.0503
_refine_ls_shift/su_max 0.000
_refine_ls_structure_factor_coef Fsqd
_refine_ls_weighting_details 'w = 1/[\s^2^(Fo^2^)+(0.0622P)^2^+0.4028P] where P=(Fo^2^+2Fc^2^)/3'
_refine_ls_weighting_scheme calc
_refine_ls_wR_factor_ref 0.1151
_reflns_number_gt 8690
_reflns_number_total 9528
_reflns_threshold_expression F^2^>2.0\s(F^2^)
_cod_duplicate_entry 1513822
_cod_data_source_file ol403643d_si_002.cif
_cod_data_source_block chirabite2_
_cod_depositor_comments
;
 Updated bibliographic information.

 Antanas Vaitkus,
 2019-09-20

 Marked entry as a duplicate of entry 1513822.

 Antanas Vaitkus,
 2019-09-20
;
_cod_original_cell_volume 4118.8(7)
_cod_database_code 1514136

loop_
_symmetry_equiv_pos_site_id
_symmetry_equiv_pos_as_xyz
1 +X,+Y,+Z
2 -X,1/2+Y,-Z

loop_
_atom_site_label
_atom_site_type_symbol
_atom_site_fract_x
_atom_site_fract_y
_atom_site_fract_z
_atom_site_U_iso_or_equiv
_atom_site_adp_type
_atom_site_occupancy
_atom_site_symmetry_multiplicity
_atom_site_calc_flag
_atom_site_refinement_flags
O1 O -0.2293(3) 0.61736(5) 0.2127(3) 0.0209(5) Uani 1.0 2 d .
O2 O 1.6683(3) 0.30260(6) 1.1529(3) 0.0243(5) Uani 1.0 2 d .
O3 O 0.4340(3) 0.43330(6) 0.6200(3) 0.0294(6) Uani 1.0 2 d .
O4 O -0.5870(3) 0.59025(5) 0.0835(3) 0.0276(6) Uani 1.0 2 d .
O5 O 0.0249(3) 0.50125(6) 0.3000(3) 0.0284(6) Uani 1.0 2 d .
O6 O -0.3215(3) 0.41718(6) 0.3859(3) 0.0294(6) Uani 1.0 2 d .
O7 O 1.7752(3) 0.49682(6) 0.9279(3) 0.0308(6) Uani 1.0 2 d .
O8 O 1.2314(3) 0.29527(5) 0.9742(3) 0.0229(5) Uani 1.0 2 d .
O9 O 0.1596(3) 0.61880(6) 0.2521(3) 0.0238(5) Uani 1.0 2 d .
O10 O 1.4613(3) 0.36370(6) 1.0088(3) 0.0288(6) Uani 1.0 2 d .
O11 O 0.5359(3) 0.61435(6) 0.4181(3) 0.0276(6) Uani 1.0 2 d .
O12 O 0.2086(3) 0.33054(6) 0.6350(3) 0.0310(6) Uani 1.0 2 d .
O15 O 1.4963(3) 0.59508(6) 0.8212(3) 0.0353(6) Uani 1.0 2 d .
O16 O 2.0336(3) 0.32365(6) 1.2263(3) 0.0348(6) Uani 1.0 2 d .
O19 O 0.8586(3) 0.31117(6) 0.8693(3) 0.0389(7) Uani 1.0 2 d .
O20 O 1.2646(3) 0.59288(6) 0.7497(3) 0.0426(7) Uani 1.0 2 d .
O102 O -0.0156(3) 0.32316(6) 0.5241(3) 0.0311(6) Uani 1.0 2 d .
O104 O 1.0198(3) 0.49148(6) 0.7123(3) 0.0328(6) Uani 1.0 2 d .
O109 O 1.4053(3) 0.41537(6) 1.0257(3) 0.0334(6) Uani 1.0 2 d .
O110 O -0.0166(3) 0.55262(6) 0.3380(3) 0.0293(6) Uani 1.0 2 d .
N3 N 1.6817(3) 0.45330(6) 0.9986(3) 0.0221(6) Uani 1.0 2 d .
N6 N -0.3197(3) 0.51255(6) 0.2544(3) 0.0195(6) Uani 1.0 2 d .
N8 N -0.2294(3) 0.46341(6) 0.3343(3) 0.0222(6) Uani 1.0 2 d .
N10 N 0.3437(3) 0.52739(6) 0.4678(3) 0.0207(6) Uani 1.0 2 d .
N93 N 0.0912(3) 0.34009(6) 0.5621(3) 0.0228(6) Uani 1.0 2 d .
N94 N -0.3772(3) 0.56422(6) 0.1886(3) 0.0205(6) Uani 1.0 2 d .
N95 N 0.3023(3) 0.47489(6) 0.4963(3) 0.0217(6) Uani 1.0 2 d .
N96 N 0.3552(3) 0.58032(6) 0.4158(3) 0.0217(6) Uani 1.0 2 d .
N97 N 1.1398(3) 0.44730(6) 0.8237(3) 0.0223(6) Uani 1.0 2 d .
N98 N 1.0785(3) 0.39490(6) 0.8351(3) 0.0209(6) Uani 1.0 2 d .
N99 N 1.0477(3) 0.34176(6) 0.8660(3) 0.0227(6) Uani 1.0 2 d .
N100 N 1.8282(3) 0.35333(6) 1.1591(3) 0.0210(6) Uani 1.0 2 d .
N101 N 1.7698(3) 0.40444(6) 1.0841(3) 0.0205(6) Uani 1.0 2 d .
N103 N 1.3826(4) 0.58066(6) 0.7963(3) 0.0281(7) Uani 1.0 2 d .
C4 C -0.3524(4) 0.48238(7) 0.2792(3) 0.0185(6) Uani 1.0 2 d .
C5 C -0.5682(4) 0.52522(8) 0.1724(4) 0.0215(7) Uani 1.0 2 d .
C6 C 0.0514(4) 0.43843(8) 0.4665(4) 0.0209(7) Uani 1.0 2 d .
C7 C 0.3205(4) 0.44426(7) 0.5490(3) 0.0201(7) Uani 1.0 2 d .
C8 C -0.0435(4) 0.64628(7) 0.1046(3) 0.0184(6) Uani 1.0 2 d .
C9 C 0.1998(4) 0.39204(8) 0.5439(3) 0.0206(7) Uani 1.0 2 d .
C10 C -0.4902(4) 0.47185(8) 0.2529(4) 0.0213(7) Uani 1.0 2 d .
C11 C 1.8036(4) 0.43377(7) 1.0527(3) 0.0205(7) Uani 1.0 2 d .
C12 C 1.4367(4) 0.26228(7) 1.0605(3) 0.0193(6) Uani 1.0 2 d .
C13 C 0.4050(4) 0.49929(7) 0.5196(3) 0.0188(6) Uani 1.0 2 d .
C14 C -0.2198(4) 0.43295(7) 0.3843(3) 0.0217(7) Uani 1.0 2 d .
C16 C 1.6733(4) 0.48292(7) 0.9406(4) 0.0212(7) Uani 1.0 2 d .
C17 C 0.8847(4) 0.43195(8) 0.7399(4) 0.0231(7) Uani 1.0 2 d .
C18 C 0.0775(4) 0.37405(7) 0.5210(3) 0.0209(7) Uani 1.0 2 d .
C19 C 1.4754(4) 0.27803(7) 1.1957(3) 0.0188(6) Uani 1.0 2 d .
C20 C 1.0288(4) 0.42467(8) 0.7955(3) 0.0214(7) Uani 1.0 2 d .
C21 C 0.4297(4) 0.55281(7) 0.4799(3) 0.0195(6) Uani 1.0 2 d .
C22 C -0.4573(4) 0.59055(7) 0.1364(3) 0.0205(7) Uani 1.0 2 d .
C23 C 2.0189(4) 0.39067(8) 1.1582(4) 0.0212(7) Uani 1.0 2 d .
C24 C 0.1864(4) 0.42496(7) 0.5158(3) 0.0181(6) Uani 1.0 2 d .
C25 C 1.1312(4) 0.47821(7) 0.7799(4) 0.0218(7) Uani 1.0 2 d .
C26 C 0.5496(4) 0.49520(8) 0.5823(4) 0.0231(7) Uani 1.0 2 d .
C27 C -0.4264(4) 0.53335(7) 0.2037(3) 0.0196(7) Uani 1.0 2 d .
C28 C 1.9411(4) 0.44376(8) 1.0721(4) 0.0225(7) Uani 1.0 2 d .
C29 C -0.0716(4) 0.41983(7) 0.4397(3) 0.0196(6) Uani 1.0 2 d .
C30 C 1.8766(4) 0.38332(7) 1.1343(3) 0.0198(6) Uani 1.0 2 d .
C31 C 1.5281(4) 0.49794(8) 0.8920(3) 0.0224(7) Uani 1.0 2 d .
C32 C 1.4027(4) 0.48045(7) 0.8636(3) 0.0211(7) Uani 1.0 2 d .
C33 C -0.1599(4) 0.64521(7) 0.2765(3) 0.0187(6) Uani 1.0 2 d .
C34 C 0.9840(4) 0.37144(8) 0.8190(3) 0.0219(7) Uani 1.0 2 d .
C35 C 1.4913(4) 0.22343(7) 0.9086(4) 0.0227(7) Uani 1.0 2 d .
C36 C -0.1414(4) 0.65227(7) -0.0300(3) 0.0190(6) Uani 1.0 2 d .
C37 C 1.2650(4) 0.52900(8) 0.7987(4) 0.0238(7) Uani 1.0 2 d .
C38 C 0.6344(4) 0.52219(8) 0.5962(4) 0.0257(7) Uani 1.0 2 d .
C39 C 0.0084(4) 0.52905(8) 0.2626(4) 0.0254(7) Uani 1.0 2 d .
C40 C 1.5262(4) 0.23764(7) 1.0396(4) 0.0202(7) Uani 1.0 2 d .
C41 C 0.0091(4) 0.68762(7) 0.2948(4) 0.0204(7) Uani 1.0 2 d .
C42 C 1.4223(4) 0.38810(8) 1.0709(4) 0.0265(7) Uani 1.0 2 d .
C43 C -0.2641(4) 0.67204(7) -0.0564(4) 0.0231(7) Uani 1.0 2 d .
C44 C 1.5222(4) 0.53108(8) 0.8698(4) 0.0226(7) Uani 1.0 2 d .
C45 C -0.0094(4) 0.69822(8) 0.4157(4) 0.0229(7) Uani 1.0 2 d .
C46 C 1.9054(4) 0.32568(8) 1.1975(4) 0.0234(7) Uani 1.0 2 d .
C47 C 1.5632(4) 0.30716(8) 1.4530(4) 0.0277(8) Uani 1.0 2 d .
C48 C 0.8370(4) 0.37609(8) 0.7636(4) 0.0242(7) Uani 1.0 2 d .
C49 C 1.3955(4) 0.27283(7) 1.2818(3) 0.0207(7) Uani 1.0 2 d .
C50 C 0.3016(4) 0.63104(8) 0.2921(4) 0.0233(7) Uani 1.0 2 d .
C51 C -0.3792(4) 0.62177(8) 0.1451(4) 0.0236(7) Uani 1.0 2 d .
C52 C 1.5957(4) 0.29712(7) 1.2413(4) 0.0213(7) Uani 1.0 2 d .
C53 C 0.5756(4) 0.55174(8) 0.5462(4) 0.0244(7) Uani 1.0 2 d .
C54 C 0.7894(4) 0.40692(8) 0.7236(4) 0.0255(7) Uani 1.0 2 d .
C55 C 0.4095(4) 0.60760(8) 0.3826(3) 0.0219(7) Uani 1.0 2 d .
C56 C 2.0489(4) 0.42133(8) 1.1263(4) 0.0242(7) Uani 1.0 2 d .
C57 C 0.0721(4) 0.62696(7) 0.1208(3) 0.0204(7) Uani 1.0 2 d .
C58 C 1.2744(4) 0.25261(8) 1.2439(4) 0.0225(7) Uani 1.0 2 d .
C59 C 1.3904(4) 0.54574(7) 0.8235(4) 0.0234(7) Uani 1.0 2 d .
C60 C 1.3159(3) 0.27064(7) 0.9543(3) 0.0198(7) Uani 1.0 2 d .
C61 C -0.1177(4) 0.63752(8) -0.1424(3) 0.0222(7) Uani 1.0 2 d .
C62 C 1.6461(4) 0.22554(8) 1.1460(4) 0.0239(7) Uani 1.0 2 d .
C63 C 0.0994(4) 0.61345(8) 0.0091(4) 0.0235(7) Uani 1.0 2 d .
C64 C 1.6395(4) 0.31174(8) 1.3697(4) 0.0271(8) Uani 1.0 2 d .
C65 C -0.1821(4) 0.65591(8) 0.3940(4) 0.0237(7) Uani 1.0 2 d .
C66 C 1.1969(4) 0.24857(9) 1.3282(4) 0.0292(8) Uani 1.0 2 d .
C67 C 1.6957(4) 0.18812(8) 0.9933(4) 0.0296(8) Uani 1.0 2 d .
C68 C 1.4389(4) 0.28776(8) 1.4122(4) 0.0269(8) Uani 1.0 2 d .
C69 C 0.1028(4) 0.70515(8) 0.2445(4) 0.0260(7) Uani 1.0 2 d .
C70 C -0.3591(4) 0.67550(8) -0.1844(4) 0.0264(7) Uani 1.0 2 d .
C71 C -0.2202(4) 0.64160(8) -0.2741(4) 0.0274(8) Uani 1.0 2 d .
C72 C 1.7274(4) 0.20121(8) 1.1238(4) 0.0282(8) Uani 1.0 2 d .
C73 C 0.9854(4) 0.31448(8) 0.8897(4) 0.0266(7) Uani 1.0 2 d .
C74 C -0.3392(4) 0.66002(8) -0.2948(4) 0.0287(8) Uani 1.0 2 d .
C75 C -0.0167(4) 0.54360(8) 0.4722(4) 0.0286(8) Uani 1.0 2 d .
C76 C 0.0057(4) 0.61863(8) -0.1187(4) 0.0246(7) Uani 1.0 2 d .
C77 C 1.3681(4) 0.23382(8) 0.8026(4) 0.0260(7) Uani 1.0 2 d .
C78 C 1.8185(4) 0.29644(8) 1.2026(4) 0.0256(7) Uani 1.0 2 d .
C79 C 1.4045(4) 0.37731(8) 1.1985(4) 0.0302(8) Uani 1.0 2 d .
C80 C 1.2813(4) 0.25680(8) 0.8251(4) 0.0256(7) Uani 1.0 2 d .
C81 C 1.5809(4) 0.19891(8) 0.8887(4) 0.0298(8) Uani 1.0 2 d .
C82 C 1.4699(4) 0.37065(9) 0.8756(4) 0.0324(8) Uani 1.0 2 d .
C83 C 1.0854(4) 0.28679(8) 0.9494(4) 0.0274(8) Uani 1.0 2 d .
C84 C -0.1066(4) 0.68176(8) 0.4637(4) 0.0258(7) Uani 1.0 2 d .
C85 C 0.0688(4) 0.72518(9) 0.4845(4) 0.0304(8) Uani 1.0 2 d .
C86 C 0.1739(4) 0.73137(9) 0.3128(4) 0.0329(8) Uani 1.0 2 d .
C87 C 1.2384(4) 0.26402(10) 1.4543(4) 0.0328(8) Uani 1.0 2 d .
C88 C 1.3578(4) 0.28260(9) 1.4967(4) 0.0324(8) Uani 1.0 2 d .
C89 C 1.5186(4) 0.34008(10) 0.8281(4) 0.0363(9) Uani 1.0 2 d .
C90 C 0.0149(5) 0.54127(9) 0.1317(4) 0.0359(9) Uani 1.0 2 d .
C91 C 0.1582(4) 0.74155(9) 0.4340(4) 0.0355(9) Uani 1.0 2 d .
C92 C -0.0588(4) 0.57286(10) 0.5315(4) 0.0358(9) Uani 1.0 2 d .
C105 C 1.2708(4) 0.49586(8) 0.8174(3) 0.0212(7) Uani 1.0 2 d .
C106 C -0.0580(4) 0.38693(7) 0.4693(3) 0.0187(6) Uani 1.0 2 d .
C107 C -0.5981(4) 0.49389(8) 0.1974(4) 0.0234(7) Uani 1.0 2 d .
C108 C -0.0665(3) 0.65990(7) 0.2259(3) 0.0176(6) Uani 1.0 2 d .
H3 H 1.6019 0.4455 1.0026 0.0265 Uiso 1.0 2 calc R
H5 H -0.6418 0.5405 0.1354 0.0258 Uiso 1.0 2 calc R
H6 H 0.0422 0.4609 0.4505 0.0250 Uiso 1.0 2 calc R
H8 H -0.1490 0.4723 0.3367 0.0266 Uiso 1.0 2 calc R
H9 H 0.2909 0.3822 0.5779 0.0247 Uiso 1.0 2 calc R
H10 H -0.5098 0.4505 0.2722 0.0256 Uiso 1.0 2 calc R
H17 H 0.8529 0.4532 0.7142 0.0277 Uiso 1.0 2 calc R
H23 H 2.0921 0.3752 1.1949 0.0254 Uiso 1.0 2 calc R
H26 H 0.5895 0.4748 0.6145 0.0278 Uiso 1.0 2 calc R
H28 H 1.9608 0.4649 1.0494 0.0270 Uiso 1.0 2 calc R
H32 H 1.4070 0.4578 0.8758 0.0253 Uiso 1.0 2 calc R
H37 H 1.1764 0.5399 0.7694 0.0286 Uiso 1.0 2 calc R
H38 H 0.7344 0.5204 0.6407 0.0309 Uiso 1.0 2 calc R
H43 H -0.2795 0.6830 0.0165 0.0278 Uiso 1.0 2 calc R
H44 H 1.6067 0.5432 0.8861 0.0271 Uiso 1.0 2 calc R
H47 H 1.5936 0.3171 1.5398 0.0332 Uiso 1.0 2 calc R
H48 H 0.7725 0.3588 0.7538 0.0290 Uiso 1.0 2 calc R
H50A H 0.3072 0.6515 0.3414 0.0280 Uiso 1.0 2 calc R
H50B H 0.3253 0.6355 0.2100 0.0280 Uiso 1.0 2 calc R
H51A H -0.3973 0.6302 0.0524 0.0283 Uiso 1.0 2 calc R
H51B H -0.4148 0.6377 0.1953 0.0283 Uiso 1.0 2 calc R
H53 H 0.6328 0.5704 0.5569 0.0293 Uiso 1.0 2 calc R
H54 H 0.6902 0.4110 0.6845 0.0306 Uiso 1.0 2 calc R
H56 H 2.1447 0.4272 1.1417 0.0290 Uiso 1.0 2 calc R
H58 H 1.2462 0.2417 1.1592 0.0270 Uiso 1.0 2 calc R
H62 H 1.6705 0.2345 1.2344 0.0287 Uiso 1.0 2 calc R
H63 H 0.1822 0.6009 0.0231 0.0282 Uiso 1.0 2 calc R
H64 H 1.7223 0.3248 1.3985 0.0325 Uiso 1.0 2 calc R
H65 H -0.2489 0.6453 0.4251 0.0285 Uiso 1.0 2 calc R
H66 H 1.1150 0.2352 1.3007 0.0350 Uiso 1.0 2 calc R
H67 H 1.7543 0.1718 0.9782 0.0355 Uiso 1.0 2 calc R
H69 H 0.1155 0.6985 0.1630 0.0312 Uiso 1.0 2 calc R
H70 H -0.4405 0.6886 -0.1994 0.0317 Uiso 1.0 2 calc R
H71 H -0.2062 0.6314 -0.3493 0.0329 Uiso 1.0 2 calc R
H72 H 1.8057 0.1931 1.1972 0.0339 Uiso 1.0 2 calc R
H74 H -0.4078 0.6623 -0.3834 0.0344 Uiso 1.0 2 calc R
H75A H 0.0790 0.5363 0.5304 0.0343 Uiso 1.0 2 calc R
H75B H -0.0853 0.5260 0.4645 0.0343 Uiso 1.0 2 calc R
H76 H 0.0236 0.6094 -0.1938 0.0296 Uiso 1.0 2 calc R
H77 H 1.3451 0.2248 0.7146 0.0312 Uiso 1.0 2 calc R
H78A H 1.8391 0.2791 1.1478 0.0307 Uiso 1.0 2 calc R
H78B H 1.8475 0.2888 1.2976 0.0307 Uiso 1.0 2 calc R
H79A H 1.3072 0.3818 1.1942 0.0363 Uiso 1.0 2 calc R
H79B H 1.4718 0.3888 1.2756 0.0363 Uiso 1.0 2 calc R
H79C H 1.4228 0.3542 1.2101 0.0363 Uiso 1.0 2 calc R
H80 H 1.1979 0.2633 0.7534 0.0307 Uiso 1.0 2 calc R
H81 H 1.5602 0.1899 0.8009 0.0358 Uiso 1.0 2 calc R
H82A H 1.5387 0.3882 0.8824 0.0388 Uiso 1.0 2 calc R
H82B H 1.3758 0.3772 0.8110 0.0388 Uiso 1.0 2 calc R
H83A H 1.0751 0.2801 1.0359 0.0329 Uiso 1.0 2 calc R
H83B H 1.0588 0.2684 0.8861 0.0329 Uiso 1.0 2 calc R
H84 H -0.1195 0.6887 0.5447 0.0310 Uiso 1.0 2 calc R
H85 H 0.0592 0.7321 0.5670 0.0365 Uiso 1.0 2 calc R
H86 H 0.2350 0.7429 0.2777 0.0395 Uiso 1.0 2 calc R
H87 H 1.1830 0.2616 1.5107 0.0394 Uiso 1.0 2 calc R
H88 H 1.3868 0.2922 1.5842 0.0389 Uiso 1.0 2 calc R
H89A H 1.4497 0.3230 0.8220 0.0435 Uiso 1.0 2 calc R
H89B H 1.6118 0.3339 0.8929 0.0435 Uiso 1.0 2 calc R
H89C H 1.5258 0.3436 0.7385 0.0435 Uiso 1.0 2 calc R
H90A H -0.0579 0.5306 0.0560 0.0430 Uiso 1.0 2 calc R
H90B H 0.1091 0.5368 0.1273 0.0430 Uiso 1.0 2 calc R
H90C H -0.0020 0.5645 0.1258 0.0430 Uiso 1.0 2 calc R
H91 H 0.2093 0.7597 0.4810 0.0425 Uiso 1.0 2 calc R
H92A H -0.1539 0.5797 0.4732 0.0429 Uiso 1.0 2 calc R
H92B H 0.0095 0.5901 0.5379 0.0429 Uiso 1.0 2 calc R
H92C H -0.0596 0.5679 0.6224 0.0429 Uiso 1.0 2 calc R
H94 H -0.2844 0.5667 0.2159 0.0246 Uiso 1.0 2 calc R
H95 H 0.2160 0.4798 0.4416 0.0261 Uiso 1.0 2 calc R
H96 H 0.2623 0.5798 0.3947 0.0260 Uiso 1.0 2 calc R
H97 H 1.2245 0.4406 0.8758 0.0267 Uiso 1.0 2 calc R
H99 H 1.1398 0.3406 0.8823 0.0272 Uiso 1.0 2 calc R
H100 H 1.7375 0.3521 1.1489 0.0252 Uiso 1.0 2 calc R
H106 H -0.1395 0.3738 0.4543 0.0225 Uiso 1.0 2 calc R
H107 H -0.6943 0.4874 0.1760 0.0280 Uiso 1.0 2 calc R

loop_
_atom_site_aniso_label
_atom_site_aniso_U_11
_atom_site_aniso_U_22
_atom_site_aniso_U_33
_atom_site_aniso_U_12
_atom_site_aniso_U_13
_atom_site_aniso_U_23
O1 0.0186(11) 0.0161(10) 0.0267(12) -0.0036(9) 0.0061(9) -0.0049(9)
O2 0.0174(11) 0.0279(12) 0.0261(12) 0.0012(9) 0.0057(10) 0.0041(10)
O3 0.0193(12) 0.0263(12) 0.0362(14) 0.0035(10) 0.0019(11) 0.0047(10)
O4 0.0202(12) 0.0227(12) 0.0351(14) -0.0002(10) 0.0037(10) -0.0014(10)
O5 0.0248(13) 0.0234(12) 0.0312(13) -0.0018(10) 0.0027(10) 0.0004(10)
O6 0.0222(12) 0.0269(13) 0.0365(14) -0.0028(10) 0.0069(11) 0.0080(10)
O7 0.0219(13) 0.0298(13) 0.0387(15) -0.0029(10) 0.0079(11) 0.0080(11)
O8 0.0167(11) 0.0202(11) 0.0308(13) 0.0020(9) 0.0069(10) -0.0002(9)
O9 0.0188(11) 0.0292(12) 0.0220(12) -0.0005(10) 0.0054(10) 0.0052(9)
O10 0.0331(14) 0.0238(12) 0.0279(13) -0.0011(10) 0.0086(11) 0.0001(10)
O11 0.0194(12) 0.0339(13) 0.0261(12) -0.0069(10) 0.0038(10) 0.0058(10)
O12 0.0233(13) 0.0241(12) 0.0391(15) 0.0056(10) 0.0028(11) 0.0056(10)
O15 0.0371(15) 0.0229(13) 0.0455(16) -0.0028(11) 0.0140(13) 0.0025(11)
O16 0.0193(12) 0.0311(13) 0.0519(17) 0.0048(11) 0.0098(12) 0.0098(12)
O19 0.0186(13) 0.0328(14) 0.0644(19) 0.0003(11) 0.0135(13) 0.0097(13)
O20 0.0367(16) 0.0236(13) 0.0549(18) 0.0086(12) 0.0003(13) 0.0081(12)
O102 0.0262(13) 0.0204(12) 0.0411(15) -0.0036(10) 0.0047(11) 0.0024(11)
O104 0.0252(13) 0.0297(13) 0.0383(15) 0.0026(11) 0.0046(11) 0.0086(11)
O109 0.0343(14) 0.0260(13) 0.0341(14) -0.0002(11) 0.0048(12) 0.0013(11)
O110 0.0348(14) 0.0234(12) 0.0272(13) -0.0003(10) 0.0078(11) -0.0015(10)
N3 0.0188(14) 0.0212(13) 0.0272(15) 0.0006(11) 0.0091(12) 0.0005(11)
N6 0.0191(13) 0.0161(12) 0.0222(14) 0.0013(10) 0.0060(11) 0.0014(10)
N8 0.0165(13) 0.0192(13) 0.0283(14) 0.0007(11) 0.0046(11) 0.0042(11)
N10 0.0197(14) 0.0233(13) 0.0181(13) -0.0017(11) 0.0055(11) -0.0007(10)
N93 0.0235(15) 0.0212(13) 0.0217(14) -0.0013(11) 0.0054(12) -0.0005(11)
N94 0.0160(13) 0.0174(13) 0.0261(14) 0.0006(10) 0.0048(11) -0.0008(10)
N95 0.0183(13) 0.0205(13) 0.0231(14) -0.0022(11) 0.0031(11) 0.0026(11)
N96 0.0176(13) 0.0229(13) 0.0235(14) -0.0013(11) 0.0058(11) 0.0032(11)
N97 0.0161(13) 0.0221(14) 0.0255(14) 0.0001(11) 0.0032(11) 0.0028(11)
N98 0.0214(14) 0.0210(13) 0.0202(13) 0.0002(11) 0.0071(11) 0.0000(10)
N99 0.0188(13) 0.0208(13) 0.0284(15) 0.0020(11) 0.0082(12) 0.0043(11)
N100 0.0159(13) 0.0213(13) 0.0253(14) -0.0001(11) 0.0067(11) 0.0027(11)
N101 0.0208(14) 0.0226(13) 0.0159(13) 0.0019(11) 0.0039(11) -0.0001(10)
N103 0.0347(18) 0.0174(14) 0.0296(16) -0.0001(12) 0.0079(13) 0.0033(11)
C4 0.0196(16) 0.0187(14) 0.0152(14) 0.0017(12) 0.0035(12) -0.0008(11)
C5 0.0172(15) 0.0238(16) 0.0237(16) 0.0019(13) 0.0073(13) -0.0017(13)
C6 0.0196(16) 0.0205(15) 0.0211(16) 0.0008(12) 0.0054(13) 0.0023(12)
C7 0.0195(16) 0.0204(15) 0.0194(15) 0.0009(12) 0.0058(13) 0.0014(12)
C8 0.0204(16) 0.0179(14) 0.0190(15) -0.0019(12) 0.0094(13) 0.0006(11)
C9 0.0207(16) 0.0233(15) 0.0160(14) 0.0021(13) 0.0040(13) -0.0018(12)
C10 0.0220(16) 0.0193(15) 0.0224(16) -0.0040(12) 0.0076(13) 0.0010(12)
C11 0.0228(16) 0.0187(15) 0.0191(15) 0.0013(12) 0.0062(13) -0.0010(12)
C12 0.0222(16) 0.0154(14) 0.0215(15) -0.0019(12) 0.0094(13) 0.0007(12)
C13 0.0209(16) 0.0196(15) 0.0164(14) -0.0010(12) 0.0070(13) 0.0004(11)
C14 0.0234(17) 0.0214(15) 0.0175(15) -0.0006(13) 0.0037(13) -0.0007(12)
C16 0.0243(17) 0.0196(15) 0.0190(16) 0.0021(13) 0.0067(13) 0.0026(12)
C17 0.0216(17) 0.0238(16) 0.0238(17) 0.0033(13) 0.0077(14) 0.0020(13)
C18 0.0249(17) 0.0179(15) 0.0173(15) -0.0001(12) 0.0043(13) 0.0019(11)
C19 0.0195(15) 0.0154(14) 0.0208(15) 0.0054(11) 0.0063(12) 0.0009(11)
C20 0.0229(17) 0.0231(16) 0.0188(16) 0.0008(13) 0.0081(13) -0.0009(12)
C21 0.0201(16) 0.0228(15) 0.0170(15) -0.0022(12) 0.0081(12) 0.0023(12)
C22 0.0193(16) 0.0182(15) 0.0218(16) 0.0027(12) 0.0043(13) -0.0002(12)
C23 0.0197(16) 0.0207(15) 0.0221(16) 0.0014(12) 0.0060(13) 0.0016(12)
C24 0.0184(15) 0.0180(14) 0.0164(15) 0.0008(12) 0.0041(12) 0.0018(11)
C25 0.0230(17) 0.0190(15) 0.0211(16) 0.0058(13) 0.0046(13) 0.0018(12)
C26 0.0201(16) 0.0267(17) 0.0205(16) 0.0008(13) 0.0043(13) 0.0002(13)
C27 0.0220(16) 0.0157(14) 0.0189(15) -0.0006(12) 0.0044(13) -0.0014(11)
C28 0.0207(16) 0.0221(16) 0.0256(17) -0.0026(13) 0.0093(14) 0.0002(13)
C29 0.0186(16) 0.0196(15) 0.0209(15) 0.0001(12) 0.0074(13) 0.0001(12)
C30 0.0207(16) 0.0216(15) 0.0181(15) -0.0006(13) 0.0080(13) -0.0026(12)
C31 0.0279(18) 0.0223(16) 0.0174(16) 0.0022(13) 0.0085(14) 0.0009(12)
C32 0.0244(17) 0.0190(15) 0.0189(16) 0.0006(13) 0.0063(13) 0.0004(12)
C33 0.0193(15) 0.0147(13) 0.0185(15) 0.0005(12) 0.0019(12) -0.0026(11)
C34 0.0211(16) 0.0241(16) 0.0202(15) 0.0010(13) 0.0071(13) 0.0022(12)
C35 0.0278(17) 0.0172(14) 0.0260(17) -0.0013(13) 0.0131(14) -0.0010(12)
C36 0.0202(15) 0.0177(14) 0.0209(15) -0.0016(12) 0.0092(13) -0.0021(12)
C37 0.0285(17) 0.0209(15) 0.0195(16) 0.0023(13) 0.0051(14) -0.0011(12)
C38 0.0186(16) 0.0310(18) 0.0239(17) -0.0031(14) 0.0028(14) 0.0014(13)
C39 0.0218(17) 0.0217(16) 0.0278(17) -0.0046(13) 0.0025(14) -0.0013(13)
C40 0.0184(15) 0.0184(15) 0.0240(16) -0.0021(12) 0.0078(13) 0.0000(12)
C41 0.0198(16) 0.0181(14) 0.0223(16) -0.0006(12) 0.0060(13) -0.0034(12)
C42 0.0191(16) 0.0227(16) 0.0305(18) 0.0018(13) -0.0004(14) -0.0003(13)
C43 0.0257(17) 0.0211(15) 0.0227(16) 0.0019(13) 0.0086(14) 0.0002(12)
C44 0.0252(17) 0.0204(15) 0.0208(16) -0.0004(13) 0.0061(14) -0.0009(12)
C45 0.0210(16) 0.0250(16) 0.0211(16) -0.0011(13) 0.0053(13) -0.0050(13)
C46 0.0254(17) 0.0212(16) 0.0239(17) 0.0032(13) 0.0090(14) 0.0010(12)
C47 0.0284(18) 0.0256(17) 0.0223(17) 0.0058(14) 0.0004(14) -0.0047(13)
C48 0.0182(16) 0.0259(16) 0.0275(17) -0.0016(13) 0.0068(14) 0.0026(13)
C49 0.0247(16) 0.0172(14) 0.0202(15) 0.0058(12) 0.0078(13) 0.0009(11)
C50 0.0218(16) 0.0213(15) 0.0232(16) -0.0021(13) 0.0033(13) 0.0008(13)
C51 0.0202(16) 0.0206(15) 0.0246(17) -0.0010(13) 0.0011(14) -0.0004(12)
C52 0.0206(16) 0.0170(14) 0.0263(17) 0.0022(12) 0.0084(13) 0.0004(12)
C53 0.0209(17) 0.0285(17) 0.0217(16) -0.0039(13) 0.0045(13) 0.0013(13)
C54 0.0180(16) 0.0316(18) 0.0271(17) 0.0042(14) 0.0081(14) 0.0043(14)
C55 0.0217(16) 0.0270(16) 0.0162(15) -0.0028(13) 0.0057(13) -0.0011(12)
C56 0.0201(16) 0.0266(17) 0.0262(17) -0.0041(13) 0.0087(14) -0.0011(13)
C57 0.0210(16) 0.0215(15) 0.0181(15) -0.0022(12) 0.0063(13) 0.0019(12)
C58 0.0269(17) 0.0217(15) 0.0206(16) 0.0023(13) 0.0102(14) 0.0032(12)
C59 0.0327(18) 0.0157(15) 0.0200(16) 0.0009(13) 0.0071(14) -0.0007(12)
C60 0.0169(15) 0.0183(15) 0.0254(16) 0.0008(12) 0.0090(13) 0.0021(12)
C61 0.0226(16) 0.0244(16) 0.0197(16) -0.0020(13) 0.0075(13) 0.0007(12)
C62 0.0217(16) 0.0229(16) 0.0269(17) -0.0001(13) 0.0082(14) -0.0024(13)
C63 0.0230(16) 0.0225(16) 0.0269(17) 0.0009(13) 0.0112(14) -0.0020(13)
C64 0.0235(17) 0.0209(15) 0.0302(18) 0.0011(13) 0.0012(15) -0.0046(13)
C65 0.0267(17) 0.0254(16) 0.0204(16) -0.0016(13) 0.0100(14) 0.0000(12)
C66 0.0294(19) 0.0326(19) 0.0280(18) 0.0003(15) 0.0131(15) 0.0061(14)
C67 0.0293(19) 0.0237(17) 0.039(2) 0.0049(14) 0.0158(16) -0.0027(14)
C68 0.0292(18) 0.0292(18) 0.0205(16) 0.0049(14) 0.0064(14) -0.0011(13)
C69 0.0273(18) 0.0238(16) 0.0294(18) -0.0031(13) 0.0129(15) -0.0020(13)
C70 0.0276(18) 0.0251(16) 0.0248(17) 0.0050(14) 0.0070(14) 0.0029(13)
C71 0.0333(19) 0.0293(18) 0.0213(16) -0.0005(15) 0.0114(15) -0.0021(13)
C72 0.0232(17) 0.0238(17) 0.0363(19) 0.0032(14) 0.0086(15) -0.0008(14)
C73 0.0254(18) 0.0257(17) 0.0302(18) 0.0022(14) 0.0114(15) 0.0020(13)
C74 0.0329(19) 0.0311(18) 0.0168(16) 0.0022(15) 0.0022(14) 0.0045(13)
C75 0.0312(19) 0.0294(18) 0.0228(17) 0.0014(15) 0.0066(15) 0.0009(14)
C76 0.0238(17) 0.0257(16) 0.0280(18) -0.0016(13) 0.0135(15) -0.0031(13)
C77 0.0305(18) 0.0296(17) 0.0204(16) -0.0030(14) 0.0121(14) -0.0036(13)
C78 0.0216(17) 0.0203(15) 0.037(2) 0.0026(13) 0.0136(15) 0.0006(14)
C79 0.0273(19) 0.0278(18) 0.0347(19) 0.0037(14) 0.0097(16) -0.0022(14)
C80 0.0279(18) 0.0277(17) 0.0199(16) -0.0056(14) 0.0067(14) 0.0018(13)
C81 0.038(2) 0.0266(17) 0.0284(18) -0.0050(15) 0.0159(16) -0.0071(14)
C82 0.0313(19) 0.038(2) 0.0241(18) -0.0091(16) 0.0051(15) 0.0016(15)
C83 0.0191(16) 0.0257(17) 0.0352(19) 0.0016(13) 0.0068(15) 0.0066(14)
C84 0.0259(17) 0.0320(18) 0.0202(16) -0.0022(14) 0.0088(14) -0.0056(13)
C85 0.0258(18) 0.0312(18) 0.0337(19) -0.0041(15) 0.0098(15) -0.0117(15)
C86 0.033(2) 0.0271(18) 0.042(2) -0.0079(15) 0.0173(17) -0.0043(15)
C87 0.036(2) 0.046(3) 0.0239(18) 0.0049(17) 0.0190(16) 0.0040(16)
C88 0.035(2) 0.042(2) 0.0203(17) 0.0055(17) 0.0094(15) -0.0048(15)
C89 0.0278(19) 0.050(3) 0.032(2) -0.0018(17) 0.0115(16) -0.0012(17)
C90 0.044(3) 0.033(2) 0.0273(19) -0.0103(17) 0.0085(17) 0.0010(15)
C91 0.035(2) 0.0292(19) 0.045(3) -0.0131(16) 0.0165(18) -0.0152(16)
C92 0.034(2) 0.038(2) 0.032(2) -0.0010(17) 0.0076(16) -0.0051(16)
C105 0.0206(16) 0.0252(16) 0.0171(15) 0.0009(13) 0.0055(13) -0.0009(12)
C106 0.0206(16) 0.0179(14) 0.0153(14) 0.0005(12) 0.0033(12) -0.0007(11)
C107 0.0184(16) 0.0266(17) 0.0254(17) -0.0034(13) 0.0078(14) -0.0038(13)
C108 0.0167(15) 0.0175(14) 0.0186(15) 0.0022(11) 0.0061(12) -0.0002(11)

loop_
_atom_type_symbol
_atom_type_description
_atom_type_scat_dispersion_real
_atom_type_scat_dispersion_imag
_atom_type_scat_source
C C 0.0033 0.0016
;
International Tables for Crystallography
(1992, Vol. C, Tables 4.2.6.8 and 6.1.1.4)
;
H H 0.0000 0.0000
;
International Tables for Crystallography
(1992, Vol. C, Table 6.1.1.4)
;
N N 0.0061 0.0033
;
International Tables for Crystallography
(1992, Vol. C, Tables 4.2.6.8 and 6.1.1.4)
;
O O 0.0106 0.0060
;
International Tables for Crystallography
(1992, Vol. C, Tables 4.2.6.8 and 6.1.1.4)
;

loop_
_geom_angle_atom_site_label_1
_geom_angle_atom_site_label_2
_geom_angle_atom_site_label_3
_geom_angle
_geom_angle_publ_flag
C33 O1 C51 113.1(3) yes
C52 O2 C78 117.3(3) yes
C60 O8 C83 115.3(3) yes
C50 O9 C57 114.9(3) yes
C42 O10 C82 116.2(3) yes
C39 O110 C75 116.5(3) yes
C11 N3 C16 127.5(3) yes
C4 N6 C27 117.9(3) yes
C4 N8 C14 127.9(3) yes
C13 N10 C21 117.4(3) yes
O12 N93 O102 123.8(3) yes
O12 N93 C18 117.8(3) yes
O102 N93 C18 118.4(3) yes
C22 N94 C27 127.1(3) yes
C7 N95 C13 127.8(3) yes
C21 N96 C55 127.7(3) yes
C20 N97 C25 127.6(3) yes
C20 N98 C34 117.8(3) yes
C34 N99 C73 128.3(3) yes
C30 N100 C46 127.5(3) yes
C11 N101 C30 117.2(3) yes
O15 N103 O20 125.2(3) yes
O15 N103 C59 117.1(3) yes
O20 N103 C59 117.7(3) yes
N6 C4 N8 111.4(3) yes
N6 C4 C10 123.5(3) yes
N8 C4 C10 125.1(3) yes
C27 C5 C107 117.3(3) yes
C24 C6 C29 121.9(3) yes
O3 C7 N95 124.1(3) yes
O3 C7 C24 121.0(3) yes
N95 C7 C24 114.9(3) yes
C36 C8 C57 118.8(3) yes
C36 C8 C108 121.4(3) yes
C57 C8 C108 119.7(3) yes
C18 C9 C24 118.7(3) yes
C4 C10 C107 117.0(3) yes
N3 C11 N101 111.5(3) yes
N3 C11 C28 124.3(3) yes
N101 C11 C28 124.2(3) yes
C19 C12 C40 119.6(3) yes
C19 C12 C60 121.7(3) yes
C40 C12 C60 118.7(3) yes
N10 C13 N95 110.8(3) yes
N10 C13 C26 123.8(3) yes
N95 C13 C26 125.3(3) yes
O6 C14 N8 124.1(3) yes
O6 C14 C29 121.3(3) yes
N8 C14 C29 114.6(3) yes
O7 C16 N3 123.6(3) yes
O7 C16 C31 121.0(3) yes
N3 C16 C31 115.4(3) yes
C20 C17 C54 117.4(3) yes
N93 C18 C9 118.9(3) yes
N93 C18 C106 117.8(3) yes
C9 C18 C106 123.2(3) yes
C12 C19 C49 121.6(3) yes
C12 C19 C52 119.3(4) yes
C49 C19 C52 119.1(3) yes
N97 C20 N98 111.7(3) yes
N97 C20 C17 124.9(3) yes
N98 C20 C17 123.3(3) yes
N10 C21 N96 112.4(3) yes
N10 C21 C53 123.6(3) yes
N96 C21 C53 124.0(3) yes
O4 C22 N94 124.1(3) yes
O4 C22 C51 119.0(3) yes
N94 C22 C51 116.9(3) yes
C30 C23 C56 117.1(3) yes
C6 C24 C7 123.3(3) yes
C6 C24 C9 119.0(3) yes
C7 C24 C9 117.6(3) yes
O104 C25 N97 124.0(3) yes
O104 C25 C105 120.5(3) yes
N97 C25 C105 115.5(3) yes
C13 C26 C38 117.1(3) yes
N6 C27 N94 112.0(3) yes
N6 C27 C5 123.3(3) yes
N94 C27 C5 124.6(3) yes
C11 C28 C56 116.7(3) yes
C6 C29 C14 124.2(3) yes
C6 C29 C106 119.1(3) yes
C14 C29 C106 116.8(3) yes
N100 C30 N101 112.1(3) yes
N100 C30 C23 124.3(3) yes
N101 C30 C23 123.6(3) yes
C16 C31 C32 123.5(3) yes
C16 C31 C44 116.6(3) yes
C32 C31 C44 119.9(3) yes
C31 C32 C105 120.6(3) yes
O1 C33 C65 118.7(3) yes
O1 C33 C108 118.5(3) yes
C65 C33 C108 122.7(3) yes
N98 C34 N99 112.7(3) yes
N98 C34 C48 123.6(3) yes
N99 C34 C48 123.7(3) yes
C40 C35 C77 119.1(3) yes
C40 C35 C81 119.0(3) yes
C77 C35 C81 121.9(3) yes
C8 C36 C43 122.7(4) yes
C8 C36 C61 119.2(3) yes
C43 C36 C61 118.1(3) yes
C59 C37 C105 118.9(3) yes
C26 C38 C53 121.0(3) yes
O5 C39 O110 122.7(4) yes
O5 C39 C90 125.4(4) yes
O110 C39 C90 111.9(3) yes
C12 C40 C35 119.4(3) yes
C12 C40 C62 122.6(3) yes
C35 C40 C62 117.9(3) yes
C45 C41 C69 118.8(3) yes
C45 C41 C108 119.5(4) yes
C69 C41 C108 121.7(4) yes
O10 C42 O109 122.9(4) yes
O10 C42 C79 111.0(3) yes
O109 C42 C79 126.1(4) yes
C36 C43 C70 121.0(4) yes
C31 C44 C59 118.4(3) yes
C41 C45 C84 119.3(3) yes
C41 C45 C85 118.8(4) yes
C84 C45 C85 121.9(4) yes
O16 C46 N100 124.9(4) yes
O16 C46 C78 120.6(3) yes
N100 C46 C78 114.5(3) yes
C64 C47 C68 121.1(4) yes
C34 C48 C54 117.2(3) yes
C19 C49 C58 122.1(3) yes
C19 C49 C68 119.6(3) yes
C58 C49 C68 118.3(4) yes
O9 C50 C55 111.9(3) yes
O1 C51 C22 110.7(3) yes
O2 C52 C19 117.6(3) yes
O2 C52 C64 120.8(3) yes
C19 C52 C64 121.6(4) yes
C21 C53 C38 117.0(3) yes
C17 C54 C48 120.7(3) yes
O11 C55 N96 125.5(3) yes
O11 C55 C50 118.7(3) yes
N96 C55 C50 115.8(3) yes
C23 C56 C28 121.1(4) yes
O9 C57 C8 118.6(3) yes
O9 C57 C63 119.2(3) yes
C8 C57 C63 122.1(3) yes
C49 C58 C66 120.8(3) yes
N103 C59 C37 118.5(3) yes
N103 C59 C44 118.8(3) yes
C37 C59 C44 122.7(3) yes
O8 C60 C12 118.4(3) yes
O8 C60 C80 119.4(3) yes
C12 C60 C80 122.1(3) yes
C36 C61 C71 119.0(3) yes
C36 C61 C76 119.0(3) yes
C71 C61 C76 122.0(4) yes
C40 C62 C72 121.3(4) yes
C57 C63 C76 119.3(4) yes
C47 C64 C52 120.0(3) yes
C33 C65 C84 119.4(4) yes
C58 C66 C87 120.3(4) yes
C72 C67 C81 119.9(4) yes
C47 C68 C49 118.6(4) yes
C47 C68 C88 122.2(4) yes
C49 C68 C88 119.1(3) yes
C41 C69 C86 120.3(4) yes
C43 C70 C74 121.1(4) yes
C61 C71 C74 121.1(4) yes
C62 C72 C67 120.5(3) yes
O19 C73 N99 125.4(3) yes
O19 C73 C83 119.0(4) yes
N99 C73 C83 115.6(3) yes
C70 C74 C71 119.7(3) yes
O110 C75 C92 106.8(3) yes
C61 C76 C63 121.4(4) yes
C35 C77 C80 120.8(3) yes
O2 C78 C46 112.9(3) yes
C60 C80 C77 119.8(3) yes
C35 C81 C67 121.2(4) yes
O10 C82 C89 106.5(3) yes
O8 C83 C73 111.9(3) yes
C45 C84 C65 120.6(4) yes
C45 C85 C91 121.2(4) yes
C69 C86 C91 121.1(4) yes
C66 C87 C88 120.5(4) yes
C68 C88 C87 120.9(4) yes
C85 C91 C86 119.8(4) yes
C25 C105 C32 123.2(3) yes
C25 C105 C37 117.3(3) yes
C32 C105 C37 119.5(3) yes
C18 C106 C29 118.2(3) yes
C5 C107 C10 121.0(3) yes
C8 C108 C33 119.6(3) yes
C8 C108 C41 121.9(3) yes
C33 C108 C41 118.5(3) yes
C11 N3 H3 116.211 no
C16 N3 H3 116.247 no
C4 N8 H8 116.077 no
C14 N8 H8 116.067 no
C22 N94 H94 116.464 no
C27 N94 H94 116.420 no
C7 N95 H95 116.092 no
C13 N95 H95 116.070 no
C21 N96 H96 116.140 no
C55 N96 H96 116.152 no
C20 N97 H97 116.181 no
C25 N97 H97 116.203 no
C34 N99 H99 115.884 no
C73 N99 H99 115.848 no
C30 N100 H100 116.225 no
C46 N100 H100 116.246 no
C27 C5 H5 121.389 no
C107 C5 H5 121.349 no
C24 C6 H6 119.068 no
C29 C6 H6 119.065 no
C18 C9 H9 120.669 no
C24 C9 H9 120.678 no
C4 C10 H10 121.502 no
C107 C10 H10 121.500 no
C20 C17 H17 121.323 no
C54 C17 H17 121.317 no
C30 C23 H23 121.438 no
C56 C23 H23 121.453 no
C13 C26 H26 121.479 no
C38 C26 H26 121.467 no
C11 C28 H28 121.643 no
C56 C28 H28 121.642 no
C31 C32 H32 119.684 no
C105 C32 H32 119.688 no
C59 C37 H37 120.519 no
C105 C37 H37 120.539 no
C26 C38 H38 119.494 no
C53 C38 H38 119.461 no
C36 C43 H43 119.524 no
C70 C43 H43 119.511 no
C31 C44 H44 120.807 no
C59 C44 H44 120.834 no
C64 C47 H47 119.451 no
C68 C47 H47 119.453 no
C34 C48 H48 121.387 no
C54 C48 H48 121.372 no
O9 C50 H50A 109.230 no
O9 C50 H50B 109.222 no
C55 C50 H50A 109.216 no
C55 C50 H50B 109.214 no
H50A C50 H50B 107.938 no
O1 C51 H51A 109.505 no
O1 C51 H51B 109.511 no
C22 C51 H51A 109.497 no
C22 C51 H51B 109.491 no
H51A C51 H51B 108.094 no
C21 C53 H53 121.488 no
C38 C53 H53 121.489 no
C17 C54 H54 119.618 no
C48 C54 H54 119.634 no
C23 C56 H56 119.456 no
C28 C56 H56 119.423 no
C49 C58 H58 119.586 no
C66 C58 H58 119.581 no
C40 C62 H62 119.337 no
C72 C62 H62 119.368 no
C57 C63 H63 120.348 no
C76 C63 H63 120.342 no
C47 C64 H64 120.028 no
C52 C64 H64 120.019 no
C33 C65 H65 120.278 no
C84 C65 H65 120.276 no
C58 C66 H66 119.846 no
C87 C66 H66 119.833 no
C72 C67 H67 120.044 no
C81 C67 H67 120.031 no
C41 C69 H69 119.847 no
C86 C69 H69 119.845 no
C43 C70 H70 119.430 no
C74 C70 H70 119.438 no
C61 C71 H71 119.469 no
C74 C71 H71 119.480 no
C62 C72 H72 119.741 no
C67 C72 H72 119.717 no
C70 C74 H74 120.157 no
C71 C74 H74 120.172 no
O110 C75 H75A 110.354 no
O110 C75 H75B 110.362 no
C92 C75 H75A 110.364 no
C92 C75 H75B 110.368 no
H75A C75 H75B 108.600 no
C61 C76 H76 119.269 no
C63 C76 H76 119.293 no
C35 C77 H77 119.587 no
C80 C77 H77 119.606 no
O2 C78 H78A 109.007 no
O2 C78 H78B 109.009 no
C46 C78 H78A 109.011 no
C46 C78 H78B 109.006 no
H78A C78 H78B 107.776 no
C42 C79 H79A 109.466 no
C42 C79 H79B 109.483 no
C42 C79 H79C 109.467 no
H79A C79 H79B 109.475 no
H79A C79 H79C 109.464 no
H79B C79 H79C 109.472 no
C60 C80 H80 120.083 no
C77 C80 H80 120.073 no
C35 C81 H81 119.393 no
C67 C81 H81 119.401 no
O10 C82 H82A 110.442 no
O10 C82 H82B 110.429 no
C89 C82 H82A 110.417 no
C89 C82 H82B 110.416 no
H82A C82 H82B 108.645 no
O8 C83 H83A 109.234 no
O8 C83 H83B 109.243 no
C73 C83 H83A 109.222 no
C73 C83 H83B 109.220 no
H83A C83 H83B 107.938 no
C45 C84 H84 119.696 no
C65 C84 H84 119.730 no
C45 C85 H85 119.420 no
C91 C85 H85 119.415 no
C69 C86 H86 119.459 no
C91 C86 H86 119.458 no
C66 C87 H87 119.747 no
C88 C87 H87 119.737 no
C68 C88 H88 119.573 no
C87 C88 H88 119.558 no
C82 C89 H89A 109.477 no
C82 C89 H89B 109.476 no
C82 C89 H89C 109.486 no
H89A C89 H89B 109.458 no
H89A C89 H89C 109.458 no
H89B C89 H89C 109.473 no
C39 C90 H90A 109.474 no
C39 C90 H90B 109.466 no
C39 C90 H90C 109.468 no
H90A C90 H90B 109.465 no
H90A C90 H90C 109.469 no
H90B C90 H90C 109.486 no
C85 C91 H91 120.110 no
C86 C91 H91 120.111 no
C75 C92 H92A 109.465 no
C75 C92 H92B 109.468 no
C75 C92 H92C 109.487 no
H92A C92 H92B 109.471 no
H92A C92 H92C 109.473 no
H92B C92 H92C 109.464 no
C18 C106 H106 120.882 no
C29 C106 H106 120.901 no
C5 C107 H107 119.466 no
C10 C107 H107 119.484 no

loop_
_geom_bond_atom_site_label_1
_geom_bond_atom_site_label_2
_geom_bond_distance
_geom_bond_publ_flag
O1 C33 1.398(4) yes
O1 C51 1.433(4) yes
O2 C52 1.385(5) yes
O2 C78 1.435(4) yes
O3 C7 1.212(4) yes
O4 C22 1.224(4) yes
O5 C39 1.216(5) yes
O6 C14 1.219(5) yes
O7 C16 1.223(5) yes
O8 C60 1.393(4) yes
O8 C83 1.440(4) yes
O9 C50 1.432(4) yes
O9 C57 1.394(4) yes
O10 C42 1.339(5) yes
O10 C82 1.462(5) yes
O11 C55 1.223(4) yes
O12 N93 1.226(4) yes
O15 N103 1.234(4) yes
O16 C46 1.217(4) yes
O19 C73 1.222(5) yes
O20 N103 1.223(4) yes
O102 N93 1.228(4) yes
O104 C25 1.227(4) yes
O109 C42 1.220(5) yes
O110 C39 1.339(5) yes
O110 C75 1.460(5) yes
N3 C11 1.413(4) yes
N3 C16 1.366(4) yes
N6 C4 1.348(4) yes
N6 C27 1.335(4) yes
N8 C4 1.409(4) yes
N8 C14 1.364(4) yes
N10 C13 1.346(4) yes
N10 C21 1.344(4) yes
N93 C18 1.472(4) yes
N94 C22 1.357(4) yes
N94 C27 1.406(4) yes
N95 C7 1.378(4) yes
N95 C13 1.407(4) yes
N96 C21 1.405(4) yes
N96 C55 1.358(5) yes
N97 C20 1.410(5) yes
N97 C25 1.361(4) yes
N98 C20 1.348(4) yes
N98 C34 1.332(5) yes
N99 C34 1.401(4) yes
N99 C73 1.362(5) yes
N100 C30 1.399(4) yes
N100 C46 1.369(4) yes
N101 C11 1.340(4) yes
N101 C30 1.344(4) yes
N103 C59 1.480(4) yes
C4 C10 1.383(5) yes
C5 C27 1.386(5) yes
C5 C107 1.385(5) yes
C6 C24 1.389(5) yes
C6 C29 1.400(5) yes
C7 C24 1.501(5) yes
C8 C36 1.434(4) yes
C8 C57 1.373(5) yes
C8 C108 1.486(5) yes
C9 C18 1.385(5) yes
C9 C24 1.400(5) yes
C10 C107 1.384(5) yes
C11 C28 1.387(5) yes
C12 C19 1.489(5) yes
C12 C40 1.431(5) yes
C12 C60 1.374(4) yes
C13 C26 1.380(5) yes
C14 C29 1.498(5) yes
C16 C31 1.502(5) yes
C17 C20 1.391(5) yes
C17 C54 1.385(5) yes
C18 C106 1.384(5) yes
C19 C49 1.421(6) yes
C19 C52 1.384(5) yes
C21 C53 1.385(5) yes
C22 C51 1.505(5) yes
C23 C30 1.395(5) yes
C23 C56 1.380(5) yes
C25 C105 1.507(5) yes
C26 C38 1.387(5) yes
C28 C56 1.392(5) yes
C29 C106 1.402(5) yes
C31 C32 1.393(5) yes
C31 C44 1.398(5) yes
C32 C105 1.398(5) yes
C33 C65 1.402(5) yes
C33 C108 1.373(5) yes
C34 C48 1.397(5) yes
C35 C40 1.425(5) yes
C35 C77 1.413(4) yes
C35 C81 1.424(6) yes
C36 C43 1.426(5) yes
C36 C61 1.423(5) yes
C37 C59 1.382(5) yes
C37 C105 1.393(5) yes
C38 C53 1.387(5) yes
C39 C90 1.490(6) yes
C40 C62 1.418(4) yes
C41 C45 1.418(6) yes
C41 C69 1.430(6) yes
C41 C108 1.432(4) yes
C42 C79 1.484(6) yes
C43 C70 1.357(4) yes
C44 C59 1.382(5) yes
C45 C84 1.422(6) yes
C45 C85 1.416(5) yes
C46 C78 1.511(5) yes
C47 C64 1.364(6) yes
C47 C68 1.421(5) yes
C48 C54 1.384(5) yes
C49 C58 1.417(5) yes
C49 C68 1.427(5) yes
C50 C55 1.520(5) yes
C52 C64 1.404(5) yes
C57 C63 1.413(6) yes
C58 C66 1.379(6) yes
C60 C80 1.403(5) yes
C61 C71 1.417(4) yes
C61 C76 1.415(5) yes
C62 C72 1.372(6) yes
C63 C76 1.361(5) yes
C65 C84 1.372(5) yes
C66 C87 1.399(5) yes
C67 C72 1.405(6) yes
C67 C81 1.361(5) yes
C68 C88 1.416(6) yes
C69 C86 1.364(5) yes
C70 C74 1.402(6) yes
C71 C74 1.372(5) yes
C73 C83 1.514(5) yes
C75 C92 1.496(6) yes
C77 C80 1.370(6) yes
C82 C89 1.510(6) yes
C85 C91 1.373(7) yes
C86 C91 1.403(7) yes
C87 C88 1.363(6) yes
N3 H3 0.880 no
N8 H8 0.880 no
N94 H94 0.880 no
N95 H95 0.880 no
N96 H96 0.880 no
N97 H97 0.880 no
N99 H99 0.880 no
N100 H100 0.880 no
C5 H5 0.950 no
C6 H6 0.950 no
C9 H9 0.950 no
C10 H10 0.950 no
C17 H17 0.950 no
C23 H23 0.950 no
C26 H26 0.950 no
C28 H28 0.950 no
C32 H32 0.950 no
C37 H37 0.950 no
C38 H38 0.950 no
C43 H43 0.950 no
C44 H44 0.950 no
C47 H47 0.950 no
C48 H48 0.950 no
C50 H50A 0.990 no
C50 H50B 0.990 no
C51 H51A 0.990 no
C51 H51B 0.990 no
C53 H53 0.950 no
C54 H54 0.950 no
C56 H56 0.950 no
C58 H58 0.950 no
C62 H62 0.950 no
C63 H63 0.950 no
C64 H64 0.950 no
C65 H65 0.950 no
C66 H66 0.950 no
C67 H67 0.950 no
C69 H69 0.950 no
C70 H70 0.950 no
C71 H71 0.950 no
C72 H72 0.950 no
C74 H74 0.950 no
C75 H75A 0.990 no
C75 H75B 0.990 no
C76 H76 0.950 no
C77 H77 0.950 no
C78 H78A 0.990 no
C78 H78B 0.990 no
C79 H79A 0.980 no
C79 H79B 0.980 no
C79 H79C 0.980 no
C80 H80 0.950 no
C81 H81 0.950 no
C82 H82A 0.990 no
C82 H82B 0.990 no
C83 H83A 0.990 no
C83 H83B 0.990 no
C84 H84 0.950 no
C85 H85 0.950 no
C86 H86 0.950 no
C87 H87 0.950 no
C88 H88 0.950 no
C89 H89A 0.980 no
C89 H89B 0.980 no
C89 H89C 0.980 no
C90 H90A 0.980 no
C90 H90B 0.980 no
C90 H90C 0.980 no
C91 H91 0.950 no
C92 H92A 0.980 no
C92 H92B 0.980 no
C92 H92C 0.980 no
C106 H106 0.950 no
C107 H107 0.950 no

loop_
_geom_contact_atom_site_label_1
_geom_contact_atom_site_label_2
_geom_contact_distance
_geom_contact_publ_flag
_geom_contact_site_symmetry_2
O1 O4 3.550(3) no .
O1 N94 2.629(4) no .
O1 C8 2.776(5) no .
O1 C36 3.313(5) no .
O1 C43 3.553(4) no .
O1 C57 3.505(5) no .
O2 O16 3.582(4) no .
O2 N100 2.641(4) no .
O2 C12 2.756(4) no .
O2 C40 3.097(4) no .
O2 C62 3.218(5) no .
O3 C9 2.794(4) no .
O3 C13 2.923(4) no .
O3 C26 2.912(5) no .
O4 C5 2.851(4) no .
O4 C27 2.897(4) no .
O5 C75 2.663(5) no .
O6 C4 2.914(4) no .
O6 C10 2.890(4) no .
O6 C106 2.781(4) no .
O7 C11 2.906(4) no .
O7 C28 2.862(4) no .
O7 C44 2.789(5) no .
O8 O19 3.574(4) no .
O8 N99 2.642(4) no .
O8 C19 2.819(4) no .
O8 C49 3.212(4) no .
O8 C58 3.245(5) no .
O9 O11 3.569(3) no .
O9 N96 2.650(4) no .
O9 C33 3.484(5) no .
O9 C41 3.344(4) no .
O9 C108 2.779(4) no .
O11 C21 2.935(4) no .
O11 C53 2.898(5) no .
O12 C9 2.727(5) no .
O12 C106 3.529(4) no .
O15 C37 3.555(5) no .
O15 C44 2.711(5) no .
O16 C23 2.874(5) no .
O16 C30 2.921(4) no .
O19 C34 2.939(5) no .
O19 C48 2.904(5) no .
O20 C37 2.711(5) no .
O20 C44 3.553(5) no .
O102 C9 3.555(5) no .
O102 C106 2.721(4) no .
O104 C17 2.890(5) no .
O104 C20 2.910(5) no .
O104 C37 2.787(5) no .
O109 C82 2.665(5) no .
N3 C30 3.523(4) no .
N3 C32 2.890(4) no .
N6 C14 3.594(4) no .
N6 C22 3.579(4) no .
N6 C107 2.757(5) no .
N8 C6 2.866(4) no .
N8 C27 3.520(4) no .
N10 C7 3.594(4) no .
N10 C38 2.762(4) no .
N10 C55 3.581(5) no .
N94 C4 3.526(4) no .
N95 C6 2.863(5) no .
N95 C21 3.516(4) no .
N96 C13 3.530(4) no .
N97 C32 2.877(5) no .
N97 C34 3.519(5) no .
N98 C25 3.589(4) no .
N98 C54 2.769(5) no .
N98 C73 3.579(5) no .
N99 C20 3.525(5) no .
N100 C11 3.515(4) no .
N101 C16 3.589(4) no .
N101 C46 3.593(4) no .
N101 C56 2.769(5) no .
C4 C5 2.727(5) no .
C5 C22 3.014(5) no .
C6 C18 2.736(5) no .
C7 C26 3.059(5) no .
C8 C50 3.393(4) no .
C8 C69 2.971(5) no .
C8 C76 2.810(6) no .
C9 C29 2.807(5) no .
C10 C14 3.046(5) no .
C10 C27 2.734(5) no .
C11 C23 2.729(5) no .
C12 C58 2.955(6) no .
C12 C77 2.815(5) no .
C12 C83 3.458(5) no .
C13 C53 2.730(5) no .
C16 C28 3.033(5) no .
C17 C25 3.048(5) no .
C17 C34 2.732(5) no .
C19 C47 2.810(5) no .
C19 C62 2.935(5) no .
C19 C78 3.503(5) no .
C20 C48 2.732(5) no .
C21 C26 2.732(5) no .
C23 C46 3.022(5) no .
C24 C106 2.815(5) no .
C28 C30 2.736(5) no .
C31 C37 2.793(5) no .
C32 C59 2.749(5) no .
C33 C36 3.304(5) no .
C33 C43 3.469(5) no .
C33 C45 2.785(5) no .
C33 C57 3.368(6) no .
C35 C60 2.791(5) no .
C35 C72 2.800(5) no .
C36 C41 3.536(5) no .
C36 C63 2.816(5) no .
C36 C74 2.815(4) no .
C40 C49 3.563(6) no .
C40 C52 3.176(5) no .
C40 C67 2.823(5) no .
C40 C80 2.808(4) no .
C41 C57 3.308(5) no .
C41 C65 2.814(6) no .
C41 C91 2.810(5) no .
C43 C51 3.453(6) no .
C43 C71 2.783(6) no .
C43 C108 2.980(4) no .
C44 C105 2.803(5) no .
C45 C86 2.803(6) no .
C46 C52 3.506(6) no .
C48 C73 3.031(5) no .
C49 C60 3.252(5) no .
C49 C64 2.811(5) no .
C49 C87 2.812(6) no .
C50 C63 3.047(5) no .
C51 C65 3.027(5) no .
C51 C108 3.351(5) no .
C52 C60 3.504(4) no .
C52 C62 3.242(5) no .
C52 C68 2.799(6) no .
C53 C55 3.025(5) no .
C57 C61 2.791(4) no .
C57 C69 3.481(5) no .
C58 C60 3.300(5) no .
C58 C83 3.332(5) no .
C58 C88 2.788(5) no .
C61 C70 2.797(5) no .
C62 C78 3.370(5) no .
C62 C81 2.781(5) no .
C64 C78 2.987(6) no .
C66 C68 2.801(5) no .
C69 C85 2.790(6) no .
C80 C83 2.989(6) no .
C84 C108 2.818(6) no .
O1 O110 3.406(4) no .
O2 O10 3.300(4) no .
O2 C89 3.574(5) no .
O3 C32 3.328(5) no 1_455
O3 C54 3.522(4) no .
O4 O11 3.445(4) no 1_455
O4 O15 3.155(5) no 1_354
O4 O20 3.300(4) no 1_354
O4 N103 2.954(5) no 1_354
O4 C50 3.266(5) no 1_455
O4 C55 3.237(5) no 1_455
O4 C59 3.245(5) no 1_354
O4 C63 3.120(4) no 1_455
O5 N6 3.355(4) no .
O5 N8 3.126(4) no .
O5 N10 3.255(4) no .
O5 N95 3.033(4) no .
O5 C6 3.108(5) no .
O5 C28 3.283(4) no 1_354
O6 C54 3.355(5) no 1_455
O6 C79 3.227(4) no 1_354
O7 C26 3.546(4) no 1_655
O7 C38 3.439(5) no 1_655
O7 C90 3.195(5) no 1_756
O9 O110 3.558(4) no .
O9 C90 3.586(5) no .
O10 O2 3.300(4) no .
O10 N100 3.489(4) no .
O10 N101 3.374(4) no .
O11 O4 3.445(4) no 1_655
O11 N94 3.524(4) no 1_655
O11 C22 3.146(5) no 1_655
O11 C51 3.282(5) no 1_655
O11 C65 3.402(5) no 1_655
O11 C71 3.494(4) no 1_656
O11 C74 3.414(4) no 1_656
O12 N99 3.386(5) no 1_455
O12 C80 3.598(5) no 1_455
O12 C82 3.380(4) no 1_455
O12 C87 3.432(5) no 1_454
O12 C88 3.141(5) no 1_454
O12 C89 3.089(4) no 1_455
O15 O4 3.155(5) no 1_756
O15 C22 3.186(5) no 1_756
O15 C51 3.378(5) no 1_756
O15 C74 3.598(5) no 1_756
O16 O19 3.582(4) no 1_655
O16 O102 3.335(5) no 1_756
O16 N93 3.440(4) no 1_756
O16 C66 3.521(5) no 1_655
O16 C73 3.421(5) no 1_655
O16 C83 3.487(5) no 1_655
O16 C87 3.563(5) no 1_655
O19 O16 3.582(4) no 1_455
O19 C46 3.370(5) no 1_455
O19 C89 3.500(5) no 1_455
O20 O4 3.300(4) no 1_756
O20 C76 3.512(6) no 1_656
O20 C92 3.360(5) no 1_655
O102 O16 3.335(5) no 1_354
O102 N99 3.511(4) no 1_455
O102 C46 3.243(5) no 1_354
O102 C64 3.304(4) no 1_354
O102 C78 3.390(5) no 1_354
O104 C6 3.498(5) no 1_655
O104 C75 3.252(5) no 1_655
O109 N3 3.291(4) no .
O109 N97 3.069(4) no .
O109 N98 3.301(4) no .
O109 N101 3.522(4) no .
O109 C10 3.255(4) no 1_756
O109 C32 3.198(4) no .
O110 O1 3.406(4) no .
O110 O9 3.558(4) no .
O110 N6 3.309(4) no .
O110 N10 3.549(4) no .
O110 N94 3.439(4) no .
N3 O109 3.291(4) no .
N3 N8 3.350(4) no 1_756
N3 C4 3.316(5) no 1_756
N6 O5 3.355(4) no .
N6 O110 3.309(4) no .
N6 C16 3.500(5) no 1_354
N6 C39 3.336(5) no .
N6 C75 3.361(4) no .
N8 O5 3.126(4) no .
N8 N3 3.350(4) no 1_354
N8 N101 3.597(4) no 1_354
N8 C11 3.329(5) no 1_354
N10 O5 3.255(4) no .
N10 O110 3.549(4) no .
N10 C5 3.515(5) no 1_655
N10 C39 3.303(4) no .
N10 C107 3.396(5) no 1_655
N93 O16 3.440(4) no 1_354
N93 N99 3.373(5) no 1_455
N93 C34 3.491(5) no 1_455
N94 O11 3.524(4) no 1_455
N94 O110 3.439(4) no .
N94 C44 3.434(5) no 1_354
N95 O5 3.033(4) no .
N97 O109 3.069(4) no .
N97 C6 3.563(5) no 1_655
N97 C24 3.553(5) no 1_655
N98 O109 3.301(4) no .
N98 C18 3.411(5) no 1_655
N98 C42 3.485(4) no .
N98 C56 3.363(5) no 1_455
N99 O12 3.386(5) no 1_655
N99 O102 3.511(4) no 1_655
N99 N93 3.373(5) no 1_655
N100 O10 3.489(4) no .
N100 C106 3.360(4) no 1_756
N101 O10 3.374(4) no .
N101 O109 3.522(4) no .
N101 N8 3.597(4) no 1_756
N101 C14 3.340(5) no 1_756
N101 C29 3.572(4) no 1_756
N101 C42 3.509(5) no .
N101 C82 3.351(5) no .
N103 O4 2.954(5) no 1_756
N103 C22 3.394(4) no 1_756
C4 N3 3.316(5) no 1_354
C5 N10 3.515(5) no 1_455
C5 C21 3.437(5) no 1_455
C5 C31 3.593(6) no 1_354
C6 O5 3.108(5) no .
C6 O104 3.498(5) no 1_455
C6 N97 3.563(5) no 1_455
C6 C20 3.590(5) no 1_455
C6 C25 3.520(5) no 1_455
C7 C32 3.462(5) no 1_455
C10 O109 3.255(4) no 1_354
C10 C13 3.512(6) no 1_455
C10 C26 3.482(5) no 1_455
C11 N8 3.329(5) no 1_756
C11 C14 3.575(5) no 1_756
C11 C54 3.591(5) no 1_655
C13 C10 3.512(6) no 1_655
C13 C107 3.384(5) no 1_655
C14 N101 3.340(5) no 1_354
C14 C11 3.575(5) no 1_354
C14 C17 3.512(5) no 1_455
C16 N6 3.500(5) no 1_756
C16 C26 3.567(5) no 1_655
C17 C14 3.512(5) no 1_655
C17 C28 3.372(5) no 1_455
C17 C29 3.372(6) no 1_655
C18 N98 3.411(5) no 1_455
C18 C34 3.573(6) no 1_455
C20 C6 3.590(5) no 1_655
C20 C28 3.413(6) no 1_455
C20 C29 3.522(5) no 1_655
C20 C56 3.415(5) no 1_455
C20 C106 3.591(5) no 1_655
C21 C5 3.437(5) no 1_655
C22 O11 3.146(5) no 1_455
C22 O15 3.186(5) no 1_354
C22 N103 3.394(4) no 1_354
C22 C55 3.377(6) no 1_455
C23 C29 3.598(6) no 1_756
C23 C34 3.550(5) no 1_655
C24 N97 3.553(5) no 1_455
C25 C6 3.520(5) no 1_655
C26 O7 3.546(4) no 1_455
C26 C10 3.482(5) no 1_655
C26 C16 3.567(5) no 1_455
C26 C31 3.340(5) no 1_455
C26 C44 3.468(5) no 1_455
C27 C31 3.475(5) no 1_354
C27 C44 3.366(5) no 1_354
C28 O5 3.283(4) no 1_756
C28 C17 3.372(5) no 1_655
C28 C20 3.413(6) no 1_655
C29 N101 3.572(4) no 1_354
C29 C17 3.372(6) no 1_455
C29 C20 3.522(5) no 1_455
C29 C23 3.598(6) no 1_354
C29 C30 3.425(5) no 1_354
C30 C29 3.425(5) no 1_756
C30 C106 3.353(5) no 1_756
C31 C5 3.593(6) no 1_756
C31 C26 3.340(5) no 1_655
C31 C27 3.475(5) no 1_756
C32 O3 3.328(5) no 1_655
C32 O109 3.198(4) no .
C32 C7 3.462(5) no 1_655
C32 C107 3.556(5) no 1_756
C34 N93 3.491(5) no 1_655
C34 C18 3.573(6) no 1_655
C34 C23 3.550(5) no 1_455
C38 O7 3.439(5) no 1_455
C38 C44 3.456(6) no 1_455
C39 N6 3.336(5) no .
C39 N10 3.303(4) no .
C42 N98 3.485(4) no .
C42 N101 3.509(5) no .
C44 N94 3.434(5) no 1_756
C44 C26 3.468(5) no 1_655
C44 C27 3.366(5) no 1_756
C44 C38 3.456(6) no 1_655
C46 O19 3.370(5) no 1_655
C46 O102 3.243(5) no 1_756
C50 O4 3.266(5) no 1_655
C51 O11 3.282(5) no 1_455
C51 O15 3.378(5) no 1_354
C54 O3 3.522(4) no .
C54 O6 3.355(5) no 1_655
C54 C11 3.591(5) no 1_455
C55 O4 3.237(5) no 1_655
C55 C22 3.377(6) no 1_655
C56 N98 3.363(5) no 1_655
C56 C20 3.415(5) no 1_655
C58 C70 3.437(5) no 2_646
C59 O4 3.245(5) no 1_756
C63 O4 3.120(4) no 1_655
C63 C90 3.491(6) no .
C64 O102 3.304(4) no 1_756
C65 O11 3.402(5) no 1_455
C66 O16 3.521(5) no 1_455
C70 C58 3.437(5) no 2_656
C71 O11 3.494(4) no 1_454
C73 O16 3.421(5) no 1_455
C74 O11 3.414(4) no 1_454
C74 O15 3.598(5) no 1_354
C75 O104 3.252(5) no 1_455
C75 N6 3.361(4) no .
C76 O20 3.512(6) no 1_454
C78 O102 3.390(5) no 1_756
C79 O6 3.227(4) no 1_756
C80 O12 3.598(5) no 1_655
C82 O12 3.380(4) no 1_655
C82 N101 3.351(5) no .
C83 O16 3.487(5) no 1_455
C87 O12 3.432(5) no 1_656
C87 O16 3.563(5) no 1_455
C88 O12 3.141(5) no 1_656
C89 O2 3.574(5) no .
C89 O12 3.089(4) no 1_655
C89 O19 3.500(5) no 1_655
C90 O7 3.195(5) no 1_354
C90 O9 3.586(5) no .
C90 C63 3.491(6) no .
C92 O20 3.360(5) no 1_455
C106 N100 3.360(4) no 1_354
C106 C20 3.591(5) no 1_455
C106 C30 3.353(5) no 1_354
C107 N10 3.396(5) no 1_455
C107 C13 3.384(5) no 1_455
C107 C32 3.556(5) no 1_354
O1 H43 3.3543 no .
O1 H65 2.5863 no .
O1 H94 2.1843 no .
O2 H62 2.9631 no .
O2 H64 2.6142 no .
O2 H100 2.1814 no .
O3 H9 2.5183 no .
O3 H26 2.3437 no .
O3 H95 3.0311 no .
O4 H5 2.2600 no .
O4 H51A 2.6332 no .
O4 H51B 2.6182 no .
O4 H94 3.0274 no .
O5 H75A 2.7150 no .
O5 H75B 2.5721 no .
O5 H90A 2.6962 no .
O5 H90B 2.6973 no .
O5 H90C 3.1653 no .
O6 H8 3.0276 no .
O6 H10 2.3116 no .
O6 H106 2.4901 no .
O7 H3 3.0302 no .
O7 H28 2.2825 no .
O7 H44 2.5042 no .
O8 H58 2.9307 no .
O8 H80 2.5927 no .
O8 H99 2.1735 no .
O9 H63 2.6058 no .
O9 H69 3.4369 no .
O9 H96 2.2062 no .
O10 H79A 2.9782 no .
O10 H79B 2.9611 no .
O10 H79C 2.3144 no .
O10 H89A 2.5676 no .
O10 H89B 2.5687 no .
O10 H89C 3.2374 no .
O11 H50A 2.6503 no .
O11 H50B 2.6064 no .
O11 H53 2.3311 no .
O11 H96 3.0331 no .
O12 H9 2.4555 no .
O15 H44 2.4158 no .
O16 H23 2.2827 no .
O16 H78A 2.6091 no .
O16 H78B 2.6724 no .
O16 H100 3.0347 no .
O19 H48 2.3297 no .
O19 H83A 2.6086 no .
O19 H83B 2.6463 no .
O19 H99 3.0355 no .
O20 H37 2.4140 no .
O102 H106 2.4294 no .
O104 H17 2.3171 no .
O104 H37 2.4989 no .
O104 H97 3.0322 no .
O109 H79A 2.6989 no .
O109 H79B 2.7100 no .
O109 H79C 3.1698 no .
O109 H82A 2.5992 no .
O109 H82B 2.6905 no .
O110 H90A 2.9903 no .
O110 H90B 2.9805 no .
O110 H90C 2.3384 no .
O110 H92A 2.5632 no .
O110 H92B 2.5575 no .
O110 H92C 3.2296 no .
N3 H28 2.7055 no .
N3 H32 2.6103 no .
N6 H5 3.2474 no .
N6 H8 2.3375 no .
N6 H10 3.2589 no .
N6 H94 2.3424 no .
N8 H6 2.5697 no .
N8 H10 2.7122 no .
N10 H26 3.2560 no .
N10 H53 3.2572 no .
N10 H95 2.3253 no .
N10 H96 2.3646 no .
N93 H9 2.6259 no .
N93 H106 2.6051 no .
N94 H5 2.7028 no .
N94 H51A 3.0727 no .
N94 H51B 3.0888 no .
N95 H6 2.5511 no .
N95 H26 2.7107 no .
N96 H50A 3.0630 no .
N96 H50B 3.0981 no .
N96 H53 2.6916 no .
N97 H17 2.7131 no .
N97 H32 2.5807 no .
N98 H17 3.2625 no .
N98 H48 3.2546 no .
N98 H97 2.3507 no .
N98 H99 2.3520 no .
N99 H48 2.6923 no .
N99 H83A 3.0864 no .
N99 H83B 3.0651 no .
N100 H23 2.7009 no .
N100 H64 3.2777 no .
N100 H78A 3.0980 no .
N100 H78B 3.0318 no .
N101 H3 2.3424 no .
N101 H23 3.2656 no .
N101 H28 3.2614 no .
N101 H100 2.3413 no .
N103 H37 2.6153 no .
N103 H44 2.6268 no .
C4 H107 3.2231 no .
C5 H10 3.2741 no .
C5 H94 3.2255 no .
C6 H8 2.4446 no .
C6 H9 3.2662 no .
C6 H95 2.4643 no .
C6 H106 3.2805 no .
C7 H6 2.7082 no .
C7 H9 2.6315 no .
C7 H26 2.8428 no .
C8 H43 2.6965 no .
C8 H50A 3.5362 no .
C8 H50B 3.5023 no .
C8 H51A 3.4646 no .
C8 H63 3.2874 no .
C8 H69 2.6408 no .
C9 H6 3.2578 no .
C9 H106 3.2891 no .
C10 H5 3.2729 no .
C10 H8 3.2242 no .
C11 H56 3.2296 no .
C12 H58 2.6188 no .
C12 H62 2.6821 no .
C12 H80 3.2794 no .
C12 H83B 3.5977 no .
C13 H38 3.2225 no .
C14 H6 2.7340 no .
C14 H10 2.8277 no .
C14 H106 2.6167 no .
C16 H28 2.8090 no .
C16 H32 2.7257 no .
C16 H44 2.6113 no .
C17 H48 3.2699 no .
C17 H97 3.2250 no .
C19 H58 2.6682 no .
C19 H62 2.5955 no .
C19 H64 3.2845 no .
C19 H78B 3.5347 no .
C20 H54 3.2349 no .
C21 H38 3.2272 no .
C22 H5 2.7868 no .
C23 H28 3.2773 no .
C23 H100 3.2220 no .
C24 H95 2.4655 no .
C25 H17 2.8313 no .
C25 H32 2.7289 no .
C25 H37 2.6199 no .
C26 H53 3.2780 no .
C26 H95 3.2173 no .
C27 H107 3.2293 no .
C28 H3 3.2244 no .
C28 H23 3.2780 no .
C29 H8 2.4424 no .
C30 H56 3.2321 no .
C31 H3 2.4656 no .
C32 H3 2.4924 no .
C32 H37 3.2728 no .
C32 H44 3.2783 no .
C32 H97 2.4752 no .
C33 H43 3.0146 no .
C33 H51A 2.7736 no .
C33 H51B 2.4177 no .
C33 H84 3.2557 no .
C33 H94 3.4791 no .
C34 H54 3.2387 no .
C35 H62 3.2965 no .
C35 H67 3.2850 no .
C35 H80 3.2777 no .
C36 H51A 3.1230 no .
C36 H69 3.2891 no .
C36 H70 3.2775 no .
C36 H71 3.3045 no .
C36 H76 3.3013 no .
C37 H32 3.2668 no .
C37 H44 3.2789 no .
C39 H75A 2.6681 no .
C39 H75B 2.6080 no .
C40 H58 3.4618 no .
C40 H72 3.2870 no .
C40 H77 3.3047 no .
C40 H78A 3.4130 no .
C40 H81 3.3113 no .
C41 H43 3.3257 no .
C41 H50A 3.2292 no .
C41 H84 3.3072 no .
C41 H85 3.2959 no .
C41 H86 3.2817 no .
C42 H82A 2.6281 no .
C42 H82B 2.6441 no .
C43 H51A 2.6856 no .
C43 H74 3.2545 no .
C44 H32 3.2720 no .
C44 H37 3.2769 no .
C45 H65 3.2871 no .
C45 H69 3.3104 no .
C45 H91 3.2868 no .
C46 H23 2.7950 no .
C46 H64 3.2495 no .
C47 H88 2.6701 no .
C48 H17 3.2695 no .
C48 H99 3.2134 no .
C49 H47 3.3076 no .
C49 H62 3.3745 no .
C49 H66 3.2878 no .
C49 H83A 3.3616 no .
C49 H88 3.3096 no .
C50 H63 2.9403 no .
C50 H69 3.3850 no .
C50 H96 2.4842 no .
C51 H43 3.2050 no .
C51 H65 2.9406 no .
C51 H94 2.4948 no .
C52 H47 3.2540 no .
C52 H62 2.7244 no .
C52 H78A 3.0297 no .
C52 H78B 2.4106 no .
C52 H100 3.0303 no .
C53 H26 3.2778 no .
C53 H96 3.2079 no .
C55 H53 2.8125 no .
C57 H50A 2.8579 no .
C57 H50B 2.4087 no .
C57 H69 3.0230 no .
C57 H76 3.2530 no .
C57 H96 3.4567 no .
C58 H83A 2.6517 no .
C58 H87 3.2628 no .
C60 H58 2.7639 no .
C60 H77 3.2575 no .
C60 H83A 2.8600 no .
C60 H83B 2.4263 no .
C60 H99 3.3554 no .
C61 H43 3.3027 no .
C61 H63 3.2800 no .
C61 H74 3.2863 no .
C62 H67 3.2646 no .
C62 H78A 2.9522 no .
C62 H78B 3.3645 no .
C63 H50B 2.6643 no .
C64 H62 3.5770 no .
C64 H78B 2.6364 no .
C64 H100 3.2828 no .
C65 H51B 2.6423 no .
C66 H83A 3.1681 no .
C66 H88 3.2541 no .
C67 H62 3.2654 no .
C68 H58 3.3015 no .
C68 H64 3.2833 no .
C68 H87 3.2747 no .
C69 H50A 2.9630 no .
C69 H91 3.2614 no .
C70 H51A 3.2523 no .
C70 H71 3.2554 no .
C71 H70 3.2506 no .
C71 H76 2.6570 no .
C72 H78A 3.4152 no .
C72 H81 3.2518 no .
C73 H48 2.8082 no .
C74 H43 3.2571 no .
C76 H71 2.6603 no .
C77 H81 2.6624 no .
C78 H62 3.0548 no .
C78 H64 2.8210 no .
C78 H100 2.4571 no .
C80 H83B 2.5751 no .
C81 H72 3.2472 no .
C81 H77 2.6612 no .
C83 H58 2.9173 no .
C83 H80 2.8464 no .
C83 H99 2.4679 no .
C84 H85 2.6609 no .
C85 H84 2.6670 no .
C85 H86 3.2546 no .
C86 H50A 3.5595 no .
C86 H85 3.2588 no .
C87 H58 3.2648 no .
C88 H47 2.6697 no .
C88 H66 3.2507 no .
C91 H69 3.2654 no .
C105 H97 2.4667 no .
C106 H6 3.2693 no .
C106 H9 3.2875 no .
C108 H43 2.6547 no .
C108 H50A 3.5326 no .
C108 H51A 3.4135 no .
C108 H51B 3.5210 no .
C108 H65 3.2836 no .
C108 H69 2.6847 no .
H3 H28 3.5550 no .
H3 H32 2.0110 no .
H3 H97 3.5539 no .
H5 H94 3.5579 no .
H5 H107 2.3466 no .
H6 H8 1.9319 no .
H6 H95 1.9461 no .
H8 H10 3.5620 no .
H8 H95 3.4509 no .
H10 H107 2.3482 no .
H17 H54 2.3480 no .
H17 H97 3.5560 no .
H23 H56 2.3434 no .
H23 H100 3.5536 no .
H26 H38 2.3506 no .
H26 H95 3.5544 no .
H28 H56 2.3570 no .
H32 H97 1.9667 no .
H38 H53 2.3507 no .
H43 H51A 2.5866 no .
H43 H51B 3.2737 no .
H43 H70 2.2920 no .
H47 H64 2.3065 no .
H47 H88 2.5058 no .
H48 H54 2.3482 no .
H48 H99 3.5366 no .
H50A H69 2.9200 no .
H50A H96 3.1018 no .
H50B H63 2.4561 no .
H50B H69 3.2931 no .
H50B H96 3.2263 no .
H51A H70 3.5105 no .
H51A H94 3.1411 no .
H51B H65 2.4283 no .
H51B H94 3.2106 no .
H53 H96 3.5294 no .
H58 H66 2.3208 no .
H58 H83A 2.3730 no .
H58 H83B 3.0392 no .
H62 H72 2.3093 no .
H62 H78A 2.8695 no .
H62 H78B 2.8097 no .
H63 H76 2.3058 no .
H64 H78B 2.4265 no .
H64 H100 2.9119 no .
H65 H84 2.3223 no .
H66 H83A 3.2588 no .
H66 H87 2.3429 no .
H67 H72 2.3514 no .
H67 H81 2.3031 no .
H69 H86 2.3039 no .
H70 H74 2.3459 no .
H71 H74 2.3167 no .
H71 H76 2.4902 no .
H75A H92A 2.8509 no .
H75A H92B 2.3589 no .
H75A H92C 2.3552 no .
H75B H92A 2.3548 no .
H75B H92B 2.8510 no .
H75B H92C 2.3594 no .
H77 H80 2.3152 no .
H77 H81 2.4939 no .
H78A H100 3.2090 no .
H78B H100 3.0683 no .
H80 H83B 2.3020 no .
H82A H89A 2.8621 no .
H82A H89B 2.3698 no .
H82A H89C 2.3716 no .
H82B H89A 2.3707 no .
H82B H89B 2.8621 no .
H82B H89C 2.3708 no .
H83A H99 3.1806 no .
H83B H99 3.1213 no .
H84 H85 2.4975 no .
H85 H91 2.3166 no .
H86 H91 2.3471 no .
H87 H88 2.3037 no .
O1 H90C 3.5147 no .
O1 H92A 3.0128 no .
O2 H79C 3.4770 no .
O2 H89A 3.5068 no .
O2 H89B 2.8998 no .
O3 H32 2.9764 no 1_455
O3 H54 2.5923 no .
O3 H82A 3.1970 no 1_455
O3 H82B 3.2637 no 1_455
O4 H50B 2.6297 no 1_455
O4 H63 2.2219 no 1_455
O5 H6 2.2735 no .
O5 H8 2.2631 no .
O5 H28 2.9093 no 1_354
O5 H95 2.1674 no .
O5 H107 3.5422 no 1_655
O6 H54 3.1105 no 1_455
O6 H79B 2.3154 no 1_354
O7 H17 3.1893 no 1_655
O7 H26 3.2975 no 1_655
O7 H38 3.0630 no 1_655
O7 H90A 2.2402 no 1_756
O8 H79C 3.5406 no .
O8 H89A 3.3380 no .
O9 H67 3.5970 no 2_756
O9 H90C 2.8307 no .
O10 H99 3.1798 no .
O10 H100 2.6890 no .
O11 H51B 2.7367 no 1_655
O11 H65 2.4962 no 1_655
O11 H71 2.9587 no 1_656
O11 H74 2.7991 no 1_656
O11 H92A 3.2933 no 1_655
O12 H80 3.0808 no 1_455
O12 H82B 2.8020 no 1_455
O12 H87 3.1310 no 1_454
O12 H88 2.5896 no 1_454
O12 H89A 2.5479 no 1_455
O12 H89C 3.0323 no 1_455
O12 H99 2.9437 no 1_455
O15 H51A 2.7147 no 1_756
O16 H83A 2.8393 no 1_655
O19 H47 3.5617 no 1_454
O19 H78A 3.2851 no 1_455
O19 H86 3.2157 no 2_646
O19 H89B 2.7430 no 1_455
O19 H89C 3.4143 no 1_455
O20 H63 3.2736 no 1_656
O20 H75A 3.3679 no 1_655
O20 H76 2.7722 no 1_656
O20 H92B 2.7457 no 1_655
O20 H92C 3.2284 no 1_655
O102 H64 2.4979 no 1_354
O102 H78B 2.7051 no 1_354
O102 H87 3.2836 no 1_454
O102 H91 3.2712 no 2_546
O104 H6 3.1108 no 1_655
O104 H38 2.9528 no .
O104 H75A 2.8791 no 1_655
O104 H75B 2.8355 no 1_655
O104 H92C 3.3371 no 1_655
O109 H3 2.4209 no .
O109 H10 2.8337 no 1_756
O109 H32 2.3735 no .
O109 H56 3.2862 no 1_455
O109 H97 2.2098 no .
O110 H8 3.5999 no .
O110 H94 2.6084 no .
O110 H96 2.8827 no .
N3 H8 3.4525 no 1_756
N3 H82A 3.1126 no .
N6 H75B 2.6633 no .
N8 H3 3.3840 no 1_354
N8 H75B 3.0628 no .
N10 H5 3.5900 no 1_655
N10 H75A 2.9749 no .
N10 H90B 3.5519 no .
N10 H107 3.3926 no 1_655
N93 H64 3.5527 no 1_354
N93 H82B 3.4886 no 1_455
N93 H87 3.4929 no 1_454
N93 H88 3.5152 no 1_454
N93 H99 3.2279 no 1_455
N94 H44 3.2468 no 1_354
N94 H92A 3.1149 no .
N95 H75A 3.5005 no .
N95 H107 3.4196 no 1_655
N96 H5 3.3916 no 1_655
N97 H28 3.5174 no 1_455
N97 H56 3.4288 no 1_455
N98 H56 3.3381 no 1_455
N98 H82B 3.1679 no .
N100 H89B 2.9927 no .
N100 H106 3.1238 no 1_756
N101 H82A 2.6257 no .
N103 H51A 3.4965 no 1_756
C4 H3 3.1777 no 1_354
C4 H75B 3.2609 no .
C5 H90B 3.1427 no 1_455
C7 H32 3.2852 no 1_455
C8 H67 3.4750 no 2_756
C8 H90C 3.4320 no .
C9 H23 3.5133 no 1_354
C9 H82B 2.8138 no 1_455
C10 H3 3.2691 no 1_354
C10 H79B 3.4980 no 1_354
C11 H8 3.2737 no 1_756
C11 H82A 3.2490 no .
C12 H70 3.3925 no 2_646
C12 H89A 3.5948 no .
C13 H107 3.4295 no 1_655
C14 H17 3.3918 no 1_455
C14 H79B 3.4342 no 1_354
C16 H26 3.2490 no 1_655
C16 H90A 3.2249 no 1_756
C17 H26 3.3127 no .
C17 H28 3.3628 no 1_455
C18 H23 3.4822 no 1_354
C18 H82B 3.4481 no 1_455
C19 H79C 3.2294 no .
C20 H28 3.4160 no 1_455
C20 H56 3.4126 no 1_455
C21 H5 3.4744 no 1_655
C22 H44 3.5225 no 1_354
C22 H50B 3.1695 no 1_455
C22 H63 3.4176 no 1_455
C23 H79A 2.8080 no 1_655
C25 H6 3.3379 no 1_655
C25 H75A 3.4708 no 1_655
C26 H17 3.3600 no .
C27 H44 3.4926 no 1_354
C27 H75B 3.5728 no .
C28 H8 3.4243 no 1_756
C28 H17 3.5720 no 1_655
C29 H17 3.5166 no 1_455
C30 H82A 3.5036 no .
C30 H106 3.4474 no 1_756
C31 H26 3.3282 no 1_655
C33 H92A 3.4106 no .
C33 H92B 3.5274 no .
C34 H106 3.5936 no 1_655
C35 H43 3.0254 no 2_646
C35 H70 3.5766 no 2_646
C37 H5 3.3635 no 1_756
C37 H75A 2.8017 no 1_655
C37 H92C 3.5291 no 1_655
C38 H17 3.5631 no .
C38 H44 3.2753 no 1_455
C38 H75B 3.5466 no 1_655
C38 H92C 3.5412 no 1_655
C39 H6 3.4075 no .
C39 H8 3.0914 no .
C39 H28 3.4139 no 1_354
C39 H94 3.2148 no .
C39 H95 3.0579 no .
C39 H96 3.2280 no .
C40 H43 3.2633 no 2_646
C40 H70 2.9562 no 2_646
C42 H3 3.2221 no .
C42 H10 3.2685 no 1_756
C42 H32 3.5286 no .
C42 H56 3.5248 no 1_455
C42 H97 3.1766 no .
C42 H99 3.4578 no .
C42 H100 3.3345 no .
C43 H58 3.1239 no 2_656
C45 H77 3.3498 no 2_656
C45 H80 3.4277 no 2_656
C45 H87 3.3974 no 2_657
C46 H83A 3.3801 no 1_655
C46 H89B 3.5295 no .
C46 H106 3.5163 no 1_756
C47 H79C 3.1351 no .
C47 H89C 3.4980 no 1_556
C47 H91 2.9149 no 2_747
C48 H89B 3.4931 no 1_455
C48 H89C 3.3296 no 1_455
C48 H106 3.3420 no 1_655
C49 H79C 3.5046 no .
C50 H51B 3.3530 no 1_655
C50 H67 3.1859 no 2_756
C50 H81 3.1384 no 2_756
C51 H50B 3.3178 no 1_455
C51 H81 3.5228 no 2_656
C52 H79C 2.8940 no .
C52 H91 3.2841 no 2_747
C53 H44 3.4950 no 1_455
C53 H92A 3.2827 no 1_655
C53 H92C 3.5283 no 1_655
C54 H26 3.4254 no .
C54 H82A 3.5595 no 1_455
C54 H106 3.4407 no 1_655
C55 H51B 3.3142 no 1_655
C55 H74 3.3838 no 1_656
C56 H79A 2.9414 no 1_655
C57 H67 2.9784 no 2_756
C57 H90C 2.7136 no .
C58 H70 3.2638 no 2_646
C59 H5 3.4126 no 1_756
C59 H75A 3.5608 no 1_655
C60 H89A 3.1301 no .
C62 H70 2.7827 no 2_646
C62 H85 3.4185 no 2_747
C63 H67 2.8176 no 2_756
C63 H90B 3.4162 no .
C63 H90C 2.7531 no .
C64 H79C 2.8497 no .
C64 H91 2.7927 no 2_747
C64 H106 3.3201 no 1_756
C65 H71 2.9729 no 1_556
C65 H77 3.3015 no 2_656
C65 H92A 3.2680 no .
C65 H92B 3.3866 no .
C66 H84 3.0550 no 2_647
C66 H85 3.2053 no 2_647
C67 H50B 3.0181 no 2_746
C67 H51B 3.5189 no 2_646
C67 H69 2.9423 no 2_746
C68 H79C 3.4584 no .
C68 H91 3.5099 no 2_747
C69 H67 3.4377 no 2_756
C69 H83B 3.1457 no 2_656
C70 H58 2.9584 no 2_656
C71 H53 3.5069 no 1_454
C71 H65 3.0773 no 1_554
C71 H84 3.1393 no 1_554
C72 H70 3.2856 no 2_646
C72 H85 3.4552 no 2_747
C74 H65 3.4259 no 1_554
C74 H84 3.4276 no 1_554
C75 H6 3.5172 no .
C75 H8 3.3616 no .
C75 H37 3.0510 no 1_455
C75 H94 3.2156 no .
C75 H96 3.5186 no .
C76 H67 3.2242 no 2_756
C76 H90C 3.4418 no .
C76 H92C 3.3256 no 1_554
C77 H43 3.1749 no 2_646
C77 H87 3.1953 no 1_554
C77 H88 3.3953 no 1_554
C78 H85 3.5335 no 2_747
C78 H89B 3.5515 no .
C79 H10 3.1876 no 1_756
C79 H23 3.1242 no 1_455
C79 H56 3.2241 no 1_455
C80 H43 3.5013 no 2_646
C80 H87 3.1068 no 1_554
C80 H88 3.4044 no 1_554
C80 H89A 3.2398 no .
C81 H43 3.5626 no 2_646
C81 H50A 3.5938 no 2_746
C81 H50B 3.1033 no 2_746
C81 H51A 3.5743 no 2_646
C81 H51B 3.0056 no 2_646
C81 H69 3.2773 no 2_746
C81 H86 3.4788 no 2_746
C82 H3 3.4667 no .
C82 H9 3.0524 no 1_655
C82 H99 3.5668 no .
C82 H100 3.2663 no .
C84 H66 3.3548 no 2_657
C84 H71 3.2619 no 1_556
C84 H77 3.0513 no 2_656
C84 H87 3.4437 no 2_657
C85 H62 3.2128 no 2_757
C85 H66 3.4047 no 2_657
C85 H72 3.4087 no 2_757
C85 H78B 3.4105 no 2_757
C85 H80 3.3558 no 2_656
C85 H87 2.9625 no 2_657
C86 H83B 2.9642 no 2_656
C87 H77 3.0431 no 1_556
C87 H80 3.3088 no 1_556
C87 H84 3.3582 no 2_647
C87 H85 3.2061 no 2_647
C88 H77 3.3576 no 1_556
C88 H89C 3.5724 no 1_556
C89 H9 3.3193 no 1_655
C89 H47 3.5015 no 1_554
C89 H48 3.0174 no 1_655
C89 H88 3.1511 no 1_554
C89 H100 3.3571 no .
C90 H5 3.4320 no 1_655
C90 H28 3.2939 no 1_354
C90 H63 3.4108 no .
C90 H94 3.5772 no .
C90 H96 3.4032 no .
C90 H107 3.5805 no 1_655
C91 H62 3.3165 no 2_757
C91 H78B 3.4565 no 2_757
C91 H80 3.5432 no 2_656
C91 H83B 3.4914 no 2_656
C92 H37 3.0953 no 1_455
C92 H38 3.4737 no 1_455
C92 H53 3.1999 no 1_455
C92 H65 3.5387 no .
C92 H71 3.3177 no 1_556
C92 H76 3.1090 no 1_556
C92 H94 3.3081 no .
C105 H75A 3.4029 no 1_655
C106 H64 3.3123 no 1_354
C106 H100 3.5817 no 1_354
C107 H90B 3.2959 no 1_455
H3 O109 2.4209 no .
H3 N8 3.3840 no 1_756
H3 C4 3.1777 no 1_756
H3 C10 3.2691 no 1_756
H3 C42 3.2221 no .
H3 C82 3.4667 no .
H3 H10 3.3984 no 1_756
H3 H82A 2.6711 no .
H5 N10 3.5900 no 1_455
H5 N96 3.3916 no 1_455
H5 C21 3.4744 no 1_455
H5 C37 3.3635 no 1_354
H5 C59 3.4126 no 1_354
H5 C90 3.4320 no 1_455
H5 H63 3.0630 no 1_455
H5 H90B 2.4766 no 1_455
H5 H96 3.5878 no 1_455
H6 O5 2.2735 no .
H6 O104 3.1108 no 1_455
H6 C25 3.3379 no 1_455
H6 C39 3.4075 no .
H6 C75 3.5172 no .
H6 H75A 3.2389 no .
H6 H75B 3.0244 no .
H8 O5 2.2631 no .
H8 O110 3.5999 no .
H8 N3 3.4525 no 1_354
H8 C11 3.2737 no 1_354
H8 C28 3.4243 no 1_354
H8 C39 3.0914 no .
H8 C75 3.3616 no .
H8 H28 3.5714 no 1_354
H8 H75B 2.5736 no .
H9 C82 3.0524 no 1_455
H9 C89 3.3193 no 1_455
H9 H82A 3.3051 no 1_455
H9 H82B 2.3051 no 1_455
H9 H89A 3.5162 no 1_455
H9 H89C 2.8672 no 1_455
H10 O109 2.8337 no 1_354
H10 C42 3.2685 no 1_354
H10 C79 3.1876 no 1_354
H10 H3 3.3984 no 1_354
H10 H26 3.5303 no 1_455
H10 H56 3.3934 no 1_254
H10 H79A 3.3437 no 1_354
H10 H79B 2.5758 no 1_354
H17 O7 3.1893 no 1_455
H17 C14 3.3918 no 1_655
H17 C26 3.3600 no .
H17 C28 3.5720 no 1_455
H17 C29 3.5166 no 1_655
H17 C38 3.5631 no .
H17 H26 2.6376 no .
H17 H28 3.3394 no 1_455
H17 H38 3.0336 no .
H23 C9 3.5133 no 1_756
H23 C18 3.4822 no 1_756
H23 C79 3.1242 no 1_655
H23 H79A 2.1787 no 1_655
H23 H79C 3.3832 no 1_655
H26 O7 3.2975 no 1_455
H26 C16 3.2490 no 1_455
H26 C17 3.3127 no .
H26 C31 3.3282 no 1_455
H26 C54 3.4254 no .
H26 H10 3.5303 no 1_655
H26 H17 2.6376 no .
H26 H54 2.8495 no .
H28 O5 2.9093 no 1_756
H28 N97 3.5174 no 1_655
H28 C17 3.3628 no 1_655
H28 C20 3.4160 no 1_655
H28 C39 3.4139 no 1_756
H28 C90 3.2939 no 1_756
H28 H8 3.5714 no 1_756
H28 H17 3.3394 no 1_655
H28 H90A 2.7466 no 1_756
H28 H90B 3.3192 no 1_756
H28 H107 3.3792 no 1_856
H32 O3 2.9764 no 1_655
H32 O109 2.3735 no .
H32 C7 3.2852 no 1_655
H32 C42 3.5286 no .
H32 H82A 3.1800 no .
H32 H82B 3.4199 no .
H37 C75 3.0510 no 1_655
H37 C92 3.0953 no 1_655
H37 H75A 2.3612 no 1_655
H37 H75B 3.4087 no 1_655
H37 H76 3.3600 no 1_656
H37 H92B 3.2021 no 1_655
H37 H92C 2.6070 no 1_655
H38 O7 3.0630 no 1_455
H38 O104 2.9528 no .
H38 C92 3.4737 no 1_655
H38 H17 3.0336 no .
H38 H44 3.3932 no 1_455
H38 H75B 3.0173 no 1_655
H38 H92A 3.4422 no 1_655
H38 H92C 2.9159 no 1_655
H43 C35 3.0254 no 2_656
H43 C40 3.2633 no 2_656
H43 C77 3.1749 no 2_656
H43 C80 3.5013 no 2_656
H43 C81 3.5626 no 2_656
H43 H58 3.1539 no 2_656
H43 H77 3.5719 no 2_656
H44 N94 3.2468 no 1_756
H44 C22 3.5225 no 1_756
H44 C27 3.4926 no 1_756
H44 C38 3.2753 no 1_655
H44 C53 3.4950 no 1_655
H44 H38 3.3932 no 1_655
H44 H90A 3.2546 no 1_756
H44 H94 3.3944 no 1_756
H47 O19 3.5617 no 1_656
H47 C89 3.5015 no 1_556
H47 H48 2.9118 no 1_656
H47 H89C 2.6526 no 1_556
H47 H91 3.1595 no 2_747
H48 C89 3.0174 no 1_455
H48 H47 2.9118 no 1_454
H48 H82A 3.3249 no 1_455
H48 H89B 2.7328 no 1_455
H48 H89C 2.5059 no 1_455
H50A C81 3.5938 no 2_756
H50A H67 3.3055 no 2_756
H50A H74 3.3112 no 1_656
H50A H81 2.8219 no 2_756
H50B O4 2.6297 no 1_655
H50B C22 3.1695 no 1_655
H50B C51 3.3178 no 1_655
H50B C67 3.0181 no 2_756
H50B C81 3.1033 no 2_756
H50B H51B 2.6678 no 1_655
H50B H67 2.3936 no 2_756
H50B H81 2.5632 no 2_756
H51A O15 2.7147 no 1_354
H51A N103 3.4965 no 1_354
H51A C81 3.5743 no 2_656
H51B O11 2.7367 no 1_455
H51B C50 3.3530 no 1_455
H51B C55 3.3142 no 1_455
H51B C67 3.5189 no 2_656
H51B C81 3.0056 no 2_656
H51B H50B 2.6678 no 1_455
H51B H67 3.5500 no 2_656
H51B H81 2.6279 no 2_656
H53 C71 3.5069 no 1_656
H53 C92 3.1999 no 1_655
H53 H71 2.9879 no 1_656
H53 H92A 2.6123 no 1_655
H53 H92C 2.9205 no 1_655
H54 O3 2.5923 no .
H54 O6 3.1105 no 1_655
H54 H26 2.8495 no .
H54 H82A 3.1233 no 1_455
H54 H89C 3.4033 no 1_455
H56 O109 3.2862 no 1_655
H56 N97 3.4288 no 1_655
H56 N98 3.3381 no 1_655
H56 C20 3.4126 no 1_655
H56 C42 3.5248 no 1_655
H56 C79 3.2241 no 1_655
H56 H10 3.3934 no 1_856
H56 H79A 2.4333 no 1_655
H56 H79B 3.4773 no 1_655
H56 H97 3.2141 no 1_655
H56 H107 2.9372 no 1_856
H58 C43 3.1239 no 2_646
H58 C70 2.9584 no 2_646
H58 H43 3.1539 no 2_646
H58 H70 2.8801 no 2_646
H62 C85 3.2128 no 2_747
H62 C91 3.3165 no 2_747
H62 H70 2.9183 no 2_646
H62 H85 2.7870 no 2_747
H62 H91 2.9974 no 2_747
H63 O4 2.2219 no 1_655
H63 O20 3.2736 no 1_454
H63 C22 3.4176 no 1_655
H63 C90 3.4108 no .
H63 H5 3.0630 no 1_655
H63 H67 3.0224 no 2_756
H63 H90B 3.0709 no .
H63 H90C 2.8782 no .
H64 O102 2.4979 no 1_756
H64 N93 3.5527 no 1_756
H64 C106 3.3123 no 1_756
H64 H79B 3.5820 no .
H64 H79C 3.2080 no .
H64 H91 2.9707 no 2_747
H64 H106 2.4229 no 1_756
H65 O11 2.4962 no 1_455
H65 C71 3.0773 no 1_556
H65 C74 3.4259 no 1_556
H65 C92 3.5387 no .
H65 H71 2.3312 no 1_556
H65 H74 3.0560 no 1_556
H65 H92A 2.8808 no .
H65 H92B 3.3584 no .
H66 C84 3.3548 no 2_647
H66 C85 3.4047 no 2_647
H66 H72 3.3962 no 1_455
H66 H78A 3.2373 no 1_455
H66 H78B 3.4828 no 1_455
H66 H84 2.5199 no 2_647
H66 H85 2.5903 no 2_647
H67 O9 3.5970 no 2_746
H67 C8 3.4750 no 2_746
H67 C50 3.1859 no 2_746
H67 C57 2.9784 no 2_746
H67 C63 2.8176 no 2_746
H67 C69 3.4377 no 2_746
H67 C76 3.2242 no 2_746
H67 H50A 3.3055 no 2_746
H67 H50B 2.3936 no 2_746
H67 H51B 3.5500 no 2_646
H67 H63 3.0224 no 2_746
H67 H69 2.5510 no 2_746
H69 C67 2.9423 no 2_756
H69 C81 3.2773 no 2_756
H69 H67 2.5510 no 2_756
H69 H81 3.1629 no 2_756
H69 H83B 3.3424 no 2_656
H70 C12 3.3925 no 2_656
H70 C35 3.5766 no 2_656
H70 C40 2.9562 no 2_656
H70 C58 3.2638 no 2_656
H70 C62 2.7827 no 2_656
H70 C72 3.2856 no 2_656
H70 H58 2.8801 no 2_656
H70 H62 2.9183 no 2_656
H71 O11 2.9587 no 1_454
H71 C65 2.9729 no 1_554
H71 C84 3.2619 no 1_554
H71 C92 3.3177 no 1_554
H71 H53 2.9879 no 1_454
H71 H65 2.3312 no 1_554
H71 H84 2.8955 no 1_554
H71 H92A 3.0124 no 1_554
H71 H92B 3.2945 no 1_554
H71 H92C 3.0934 no 1_554
H72 C85 3.4087 no 2_747
H72 H66 3.3962 no 1_655
H72 H84 3.3669 no 2_747
H72 H85 2.8747 no 2_747
H74 O11 2.7991 no 1_454
H74 C55 3.3838 no 1_454
H74 H50A 3.3112 no 1_454
H74 H65 3.0560 no 1_554
H74 H84 3.4191 no 1_554
H75A O20 3.3679 no 1_455
H75A O104 2.8791 no 1_455
H75A N10 2.9749 no .
H75A N95 3.5005 no .
H75A C25 3.4708 no 1_455
H75A C37 2.8017 no 1_455
H75A C59 3.5608 no 1_455
H75A C105 3.4029 no 1_455
H75A H6 3.2389 no .
H75A H37 2.3612 no 1_455
H75A H95 3.0331 no .
H75A H96 3.2473 no .
H75B O104 2.8355 no 1_455
H75B N6 2.6633 no .
H75B N8 3.0628 no .
H75B C4 3.2609 no .
H75B C27 3.5728 no .
H75B C38 3.5466 no 1_455
H75B H6 3.0244 no .
H75B H8 2.5736 no .
H75B H37 3.4087 no 1_455
H75B H38 3.0173 no 1_455
H75B H94 3.1704 no .
H76 O20 2.7722 no 1_454
H76 C92 3.1090 no 1_554
H76 H37 3.3600 no 1_454
H76 H92A 3.5482 no 1_554
H76 H92B 2.8882 no 1_554
H76 H92C 2.5086 no 1_554
H77 C45 3.3498 no 2_646
H77 C65 3.3015 no 2_646
H77 C84 3.0513 no 2_646
H77 C87 3.0431 no 1_554
H77 C88 3.3576 no 1_554
H77 H43 3.5719 no 2_646
H77 H84 3.2389 no 2_646
H77 H87 2.6739 no 1_554
H77 H88 3.2183 no 1_554
H78A O19 3.2851 no 1_655
H78A H66 3.2373 no 1_655
H78A H83A 2.9909 no 1_655
H78A H85 3.4256 no 2_747
H78B O102 2.7051 no 1_756
H78B C85 3.4105 no 2_747
H78B C91 3.4565 no 2_747
H78B H66 3.4828 no 1_655
H78B H85 2.7488 no 2_747
H78B H87 3.5176 no 1_655
H78B H91 2.8520 no 2_747
H79A C23 2.8080 no 1_455
H79A C56 2.9414 no 1_455
H79A H10 3.3437 no 1_756
H79A H23 2.1787 no 1_455
H79A H56 2.4333 no 1_455
H79A H99 3.5586 no .
H79B O6 2.3154 no 1_756
H79B C10 3.4980 no 1_756
H79B C14 3.4342 no 1_756
H79B H10 2.5758 no 1_756
H79B H56 3.4773 no 1_455
H79B H64 3.5820 no .
H79C O2 3.4770 no .
H79C O8 3.5406 no .
H79C C19 3.2294 no .
H79C C47 3.1351 no .
H79C C49 3.5046 no .
H79C C52 2.8940 no .
H79C C64 2.8497 no .
H79C C68 3.4584 no .
H79C H23 3.3832 no 1_455
H79C H64 3.2080 no .
H79C H100 3.4376 no .
H80 O12 3.0808 no 1_655
H80 C45 3.4277 no 2_646
H80 C85 3.3558 no 2_646
H80 C87 3.3088 no 1_554
H80 C91 3.5432 no 2_646
H80 H87 2.5038 no 1_554
H80 H88 3.2509 no 1_554
H80 H89A 3.4357 no .
H81 C50 3.1384 no 2_746
H81 C51 3.5228 no 2_646
H81 H50A 2.8219 no 2_746
H81 H50B 2.5632 no 2_746
H81 H51B 2.6279 no 2_646
H81 H69 3.1629 no 2_746
H81 H86 3.3131 no 2_746
H82A O3 3.1970 no 1_655
H82A N3 3.1126 no .
H82A N101 2.6257 no .
H82A C11 3.2490 no .
H82A C30 3.5036 no .
H82A C54 3.5595 no 1_655
H82A H3 2.6711 no .
H82A H9 3.3051 no 1_655
H82A H32 3.1800 no .
H82A H48 3.3249 no 1_655
H82A H54 3.1233 no 1_655
H82A H100 3.1905 no .
H82B O3 3.2637 no 1_655
H82B O12 2.8020 no 1_655
H82B N93 3.4886 no 1_655
H82B N98 3.1679 no .
H82B C9 2.8138 no 1_655
H82B C18 3.4481 no 1_655
H82B H9 2.3051 no 1_655
H82B H32 3.4199 no .
H82B H97 3.2365 no .
H82B H99 3.1219 no .
H83A O16 2.8393 no 1_455
H83A C46 3.3801 no 1_455
H83A H78A 2.9909 no 1_455
H83B C69 3.1457 no 2_646
H83B C86 2.9642 no 2_646
H83B C91 3.4914 no 2_646
H83B H69 3.3424 no 2_646
H83B H86 3.0388 no 2_646
H84 C66 3.0550 no 2_657
H84 C71 3.1393 no 1_556
H84 C74 3.4276 no 1_556
H84 C87 3.3582 no 2_657
H84 H66 2.5199 no 2_657
H84 H71 2.8955 no 1_556
H84 H72 3.3669 no 2_757
H84 H74 3.4191 no 1_556
H84 H77 3.2389 no 2_656
H84 H87 3.1135 no 2_657
H85 C62 3.4185 no 2_757
H85 C66 3.2053 no 2_657
H85 C72 3.4552 no 2_757
H85 C78 3.5335 no 2_757
H85 C87 3.2061 no 2_657
H85 H62 2.7870 no 2_757
H85 H66 2.5903 no 2_657
H85 H72 2.8747 no 2_757
H85 H78A 3.4256 no 2_757
H85 H78B 2.7488 no 2_757
H85 H87 2.5881 no 2_657
H86 O19 3.2157 no 2_656
H86 C81 3.4788 no 2_756
H86 H81 3.3131 no 2_756
H86 H83B 3.0388 no 2_656
H87 O12 3.1310 no 1_656
H87 O102 3.2836 no 1_656
H87 N93 3.4929 no 1_656
H87 C45 3.3974 no 2_647
H87 C77 3.1953 no 1_556
H87 C80 3.1068 no 1_556
H87 C84 3.4437 no 2_647
H87 C85 2.9625 no 2_647
H87 H77 2.6739 no 1_556
H87 H78B 3.5176 no 1_455
H87 H80 2.5038 no 1_556
H87 H84 3.1135 no 2_647
H87 H85 2.5881 no 2_647
H88 O12 2.5896 no 1_656
H88 N93 3.5152 no 1_656
H88 C77 3.3953 no 1_556
H88 C80 3.4044 no 1_556
H88 C89 3.1511 no 1_556
H88 H77 3.2183 no 1_556
H88 H80 3.2509 no 1_556
H88 H89A 2.6804 no 1_556
H88 H89C 2.7525 no 1_556
H89A O2 3.5068 no .
H89A O8 3.3380 no .
H89A O12 2.5479 no 1_655
H89A C12 3.5948 no .
H89A C60 3.1301 no .
H89A C80 3.2398 no .
H89A H9 3.5162 no 1_655
H89A H80 3.4357 no .
H89A H88 2.6804 no 1_554
H89A H99 3.4644 no .
H89B O2 2.8998 no .
H89B O19 2.7430 no 1_655
H89B N100 2.9927 no .
H89B C46 3.5295 no .
H89B C48 3.4931 no 1_655
H89B C78 3.5515 no .
H89B H48 2.7328 no 1_655
H89B H100 2.6528 no .
H89C O12 3.0323 no 1_655
H89C O19 3.4143 no 1_655
H89C C47 3.4980 no 1_554
H89C C48 3.3296 no 1_655
H89C C88 3.5724 no 1_554
H89C H9 2.8672 no 1_655
H89C H47 2.6526 no 1_554
H89C H48 2.5059 no 1_655
H89C H54 3.4033 no 1_655
H89C H88 2.7525 no 1_554
H90A O7 2.2402 no 1_354
H90A C16 3.2249 no 1_354
H90A H28 2.7466 no 1_354
H90A H44 3.2546 no 1_354
H90A H94 3.5968 no .
H90B N10 3.5519 no .
H90B C5 3.1427 no 1_655
H90B C63 3.4162 no .
H90B C107 3.2959 no 1_655
H90B H5 2.4766 no 1_655
H90B H28 3.3192 no 1_354
H90B H63 3.0709 no .
H90B H96 3.2327 no .
H90B H107 2.7720 no 1_655
H90C O1 3.5147 no .
H90C O9 2.8307 no .
H90C C8 3.4320 no .
H90C C57 2.7136 no .
H90C C63 2.7531 no .
H90C C76 3.4418 no .
H90C H63 2.8782 no .
H90C H94 3.2891 no .
H90C H96 3.1924 no .
H91 O102 3.2712 no 2_556
H91 C47 2.9149 no 2_757
H91 C52 3.2841 no 2_757
H91 C64 2.7927 no 2_757
H91 C68 3.5099 no 2_757
H91 H47 3.1595 no 2_757
H91 H62 2.9974 no 2_757
H91 H64 2.9707 no 2_757
H91 H78B 2.8520 no 2_757
H92A O1 3.0128 no .
H92A O11 3.2933 no 1_455
H92A N94 3.1149 no .
H92A C33 3.4106 no .
H92A C53 3.2827 no 1_455
H92A C65 3.2680 no .
H92A H38 3.4422 no 1_455
H92A H53 2.6123 no 1_455
H92A H65 2.8808 no .
H92A H71 3.0124 no 1_556
H92A H76 3.5482 no 1_556
H92A H94 2.6165 no .
H92B O20 2.7457 no 1_455
H92B C33 3.5274 no .
H92B C65 3.3866 no .
H92B H37 3.2021 no 1_455
H92B H65 3.3584 no .
H92B H71 3.2945 no 1_556
H92B H76 2.8882 no 1_556
H92B H96 3.4000 no .
H92C O20 3.2284 no 1_455
H92C O104 3.3371 no 1_455
H92C C37 3.5291 no 1_455
H92C C38 3.5412 no 1_455
H92C C53 3.5283 no 1_455
H92C C76 3.3256 no 1_556
H92C H37 2.6070 no 1_455
H92C H38 2.9159 no 1_455
H92C H53 2.9205 no 1_455
H92C H71 3.0934 no 1_556
H92C H76 2.5086 no 1_556
H94 O110 2.6084 no .
H94 C39 3.2148 no .
H94 C75 3.2156 no .
H94 C90 3.5772 no .
H94 C92 3.3081 no .
H94 H44 3.3944 no 1_354
H94 H75B 3.1704 no .
H94 H90A 3.5968 no .
H94 H90C 3.2891 no .
H94 H92A 2.6165 no .
H95 O5 2.1674 no .
H95 C39 3.0579 no .
H95 H75A 3.0331 no .
H95 H107 3.2348 no 1_655
H96 O110 2.8827 no .
H96 C39 3.2280 no .
H96 C75 3.5186 no .
H96 C90 3.4032 no .
H96 H5 3.5878 no 1_655
H96 H75A 3.2473 no .
H96 H90B 3.2327 no .
H96 H90C 3.1924 no .
H96 H92B 3.4000 no .
H97 O109 2.2098 no .
H97 C42 3.1766 no .
H97 H56 3.2141 no 1_455
H97 H82B 3.2365 no .
H97 H107 3.5528 no 1_756
H99 O10 3.1798 no .
H99 O12 2.9437 no 1_655
H99 N93 3.2279 no 1_655
H99 C42 3.4578 no .
H99 C82 3.5668 no .
H99 H79A 3.5586 no .
H99 H82B 3.1219 no .
H99 H89A 3.4644 no .
H100 O10 2.6890 no .
H100 C42 3.3345 no .
H100 C82 3.2663 no .
H100 C89 3.3571 no .
H100 C106 3.5817 no 1_756
H100 H79C 3.4376 no .
H100 H82A 3.1905 no .
H100 H89B 2.6528 no .
H100 H106 3.1428 no 1_756
H106 N100 3.1238 no 1_354
H106 C30 3.4474 no 1_354
H106 C34 3.5936 no 1_455
H106 C46 3.5163 no 1_354
H106 C48 3.3420 no 1_455
H106 C54 3.4407 no 1_455
H106 C64 3.3201 no 1_354
H106 H64 2.4229 no 1_354
H106 H100 3.1428 no 1_354
H107 O5 3.5422 no 1_455
H107 N10 3.3926 no 1_455
H107 N95 3.4196 no 1_455
H107 C13 3.4295 no 1_455
H107 C90 3.5805 no 1_455
H107 H28 3.3792 no 1_254
H107 H56 2.9372 no 1_254
H107 H90B 2.7720 no 1_455
H107 H95 3.2348 no 1_455
H107 H97 3.5528 no 1_354

loop_
_geom_hbond_atom_site_label_D
_geom_hbond_atom_site_label_H
_geom_hbond_atom_site_label_A
_geom_hbond_distance_DA
_geom_hbond_distance_DH
_geom_hbond_distance_HA
_geom_hbond_angle_DHA
_geom_hbond_publ_flag
N94 H94 O1 2.629(4) 0.880 2.184 110.8 no
N95 H95 O5 3.033(4) 0.880 2.167 167.7 no
N96 H96 O9 2.650(4) 0.880 2.206 110.8 no
N97 H97 O109 3.069(4) 0.880 2.210 165.4 no
N99 H99 O8 2.642(4) 0.880 2.173 112.8 no
N100 H100 O2 2.641(4) 0.880 2.181 112.0 no

loop_
_geom_torsion_atom_site_label_1
_geom_torsion_atom_site_label_2
_geom_torsion_atom_site_label_3
_geom_torsion_atom_site_label_4
_geom_torsion
_geom_torsion_publ_flag
C33 O1 C51 C22 -153.4(3) no
C51 O1 C33 C65 71.6(4) no
C51 O1 C33 C108 -112.1(3) no
C52 O2 C78 C46 -121.2(3) no
C78 O2 C52 C19 -128.4(3) no
C78 O2 C52 C64 54.6(4) no
C60 O8 C83 C73 -145.4(3) no
C83 O8 C60 C12 -123.1(3) no
C83 O8 C60 C80 61.4(4) no
C50 O9 C57 C8 -115.0(3) no
C50 O9 C57 C63 69.1(4) no
C57 O9 C50 C55 -144.2(3) no
C42 O10 C82 C89 178.7(3) no
C82 O10 C42 O109 -5.7(5) no
C82 O10 C42 C79 174.7(3) no
C39 O110 C75 C92 -175.3(3) no
C75 O110 C39 O5 2.8(5) no
C75 O110 C39 C90 -176.5(3) no
C11 N3 C16 O7 0.0(6) no
C11 N3 C16 C31 -180.0(3) no
C16 N3 C11 N101 -171.3(3) no
C16 N3 C11 C28 9.2(5) no
C4 N6 C27 N94 177.3(3) no
C4 N6 C27 C5 -1.7(5) no
C27 N6 C4 N8 -179.1(3) no
C27 N6 C4 C10 1.0(5) no
C4 N8 C14 O6 1.4(6) no
C4 N8 C14 C29 -178.2(3) no
C14 N8 C4 N6 172.8(3) no
C14 N8 C4 C10 -7.3(6) no
C13 N10 C21 N96 176.7(3) no
C13 N10 C21 C53 -2.4(5) no
C21 N10 C13 N95 -178.5(3) no
C21 N10 C13 C26 -0.7(5) no
O12 N93 C18 C9 12.0(5) no
O12 N93 C18 C106 -163.8(3) no
O102 N93 C18 C9 -169.5(3) no
O102 N93 C18 C106 14.7(5) no
C22 N94 C27 N6 177.9(3) no
C22 N94 C27 C5 -3.2(6) no
C27 N94 C22 O4 -6.6(6) no
C27 N94 C22 C51 173.6(3) no
C7 N95 C13 N10 -170.6(3) no
C7 N95 C13 C26 11.6(6) no
C13 N95 C7 O3 -4.0(6) no
C13 N95 C7 C24 174.1(3) no
C21 N96 C55 O11 -9.5(6) no
C21 N96 C55 C50 169.7(3) no
C55 N96 C21 N10 -164.5(3) no
C55 N96 C21 C53 14.6(6) no
C20 N97 C25 O104 3.7(6) no
C20 N97 C25 C105 -175.1(3) no
C25 N97 C20 N98 169.2(3) no
C25 N97 C20 C17 -13.9(6) no
C20 N98 C34 N99 -178.8(3) no
C20 N98 C34 C48 -0.1(5) no
C34 N98 C20 N97 177.4(3) no
C34 N98 C20 C17 0.4(5) no
C34 N99 C73 O19 2.3(6) no
C34 N99 C73 C83 -176.2(3) no
C73 N99 C34 N98 166.1(3) no
C73 N99 C34 C48 -12.7(6) no
C30 N100 C46 O16 5.9(6) no
C30 N100 C46 C78 -174.1(3) no
C46 N100 C30 N101 173.2(3) no
C46 N100 C30 C23 -6.7(5) no
C11 N101 C30 N100 -178.1(3) no
C11 N101 C30 C23 1.8(5) no
C30 N101 C11 N3 178.8(3) no
C30 N101 C11 C28 -1.7(5) no
O15 N103 C59 C37 178.9(3) no
O15 N103 C59 C44 -2.4(5) no
O20 N103 C59 C37 -1.8(5) no
O20 N103 C59 C44 176.9(3) no
N6 C4 C10 C107 0.5(5) no
N8 C4 C10 C107 -179.4(3) no
C27 C5 C107 C10 0.8(5) no
C107 C5 C27 N6 0.8(5) no
C107 C5 C27 N94 -178.0(3) no
C24 C6 C29 C14 -178.9(3) no
C24 C6 C29 C106 3.0(5) no
C29 C6 C24 C7 -178.4(3) no
C29 C6 C24 C9 -2.3(5) no
O3 C7 C24 C6 162.6(3) no
O3 C7 C24 C9 -13.6(5) no
N95 C7 C24 C6 -15.6(5) no
N95 C7 C24 C9 168.3(3) no
C36 C8 C57 O9 -174.1(3) no
C36 C8 C57 C63 1.6(5) no
C57 C8 C36 C43 -179.9(3) no
C57 C8 C36 C61 1.3(5) no
C36 C8 C108 C33 80.4(4) no
C36 C8 C108 C41 -101.3(4) no
C108 C8 C36 C43 1.5(5) no
C108 C8 C36 C61 -177.3(3) no
C57 C8 C108 C33 -98.2(4) no
C57 C8 C108 C41 80.1(4) no
C108 C8 C57 O9 4.5(5) no
C108 C8 C57 C63 -179.8(3) no
C18 C9 C24 C6 0.2(5) no
C18 C9 C24 C7 176.5(3) no
C24 C9 C18 N93 -174.4(3) no
C24 C9 C18 C106 1.1(5) no
C4 C10 C107 C5 -1.4(5) no
N3 C11 C28 C56 -179.8(3) no
N101 C11 C28 C56 0.7(5) no
C19 C12 C40 C35 -177.8(3) no
C19 C12 C40 C62 5.1(5) no
C40 C12 C19 C49 -110.1(4) no
C40 C12 C19 C52 67.1(4) no
C19 C12 C60 O8 2.2(5) no
C19 C12 C60 C80 177.5(3) no
C60 C12 C19 C49 69.5(4) no
C60 C12 C19 C52 -113.3(4) no
C40 C12 C60 O8 -178.2(3) no
C40 C12 C60 C80 -2.8(5) no
C60 C12 C40 C35 2.6(5) no
C60 C12 C40 C62 -174.5(3) no
N10 C13 C26 C38 2.5(5) no
N95 C13 C26 C38 -180.0(3) no
O6 C14 C29 C6 -166.5(3) no
O6 C14 C29 C106 11.8(5) no
N8 C14 C29 C6 13.1(5) no
N8 C14 C29 C106 -168.7(3) no
O7 C16 C31 C32 159.0(3) no
O7 C16 C31 C44 -18.2(5) no
N3 C16 C31 C32 -21.0(5) no
N3 C16 C31 C44 161.8(3) no
C20 C17 C54 C48 1.1(6) no
C54 C17 C20 N97 -177.6(3) no
C54 C17 C20 N98 -1.0(6) no
N93 C18 C106 C29 175.1(3) no
C9 C18 C106 C29 -0.5(5) no
C12 C19 C49 C58 -0.4(4) no
C12 C19 C49 C68 178.3(3) no
C12 C19 C52 O2 4.9(4) no
C12 C19 C52 C64 -178.0(3) no
C49 C19 C52 O2 -177.8(3) no
C49 C19 C52 C64 -0.7(4) no
C52 C19 C49 C58 -177.6(3) no
C52 C19 C49 C68 1.1(4) no
N10 C21 C53 C38 3.3(6) no
N96 C21 C53 C38 -175.7(3) no
O4 C22 C51 O1 178.7(3) no
N94 C22 C51 O1 -1.5(5) no
C30 C23 C56 C28 -0.3(5) no
C56 C23 C30 N100 179.1(3) no
C56 C23 C30 N101 -0.8(5) no
O104 C25 C105 C32 -163.6(3) no
O104 C25 C105 C37 13.6(5) no
N97 C25 C105 C32 15.2(5) no
N97 C25 C105 C37 -167.6(3) no
C13 C26 C38 C53 -1.4(6) no
C11 C28 C56 C23 0.3(5) no
C6 C29 C106 C18 -1.6(5) no
C14 C29 C106 C18 -179.9(3) no
C16 C31 C32 C105 -179.3(3) no
C16 C31 C44 C59 179.2(3) no
C32 C31 C44 C59 1.9(5) no
C44 C31 C32 C105 -2.2(5) no
C31 C32 C105 C25 177.6(3) no
C31 C32 C105 C37 0.5(5) no
O1 C33 C65 C84 175.0(3) no
O1 C33 C108 C8 1.0(4) no
O1 C33 C108 C41 -177.3(2) no
C65 C33 C108 C8 177.1(3) no
C65 C33 C108 C41 -1.2(4) no
C108 C33 C65 C84 -1.1(5) no
N98 C34 C48 C54 0.2(6) no
N99 C34 C48 C54 178.9(3) no
C40 C35 C77 C80 -1.2(5) no
C77 C35 C40 C12 -0.6(5) no
C77 C35 C40 C62 176.6(3) no
C40 C35 C81 C67 2.3(6) no
C81 C35 C40 C12 -179.9(3) no
C81 C35 C40 C62 -2.7(5) no
C77 C35 C81 C67 -177.0(3) no
C81 C35 C77 C80 178.1(3) no
C8 C36 C43 C70 -175.8(3) no
C8 C36 C61 C71 175.4(3) no
C8 C36 C61 C76 -3.1(5) no
C43 C36 C61 C71 -3.4(5) no
C43 C36 C61 C76 178.0(3) no
C61 C36 C43 C70 3.0(5) no
C59 C37 C105 C25 -175.8(3) no
C59 C37 C105 C32 1.5(5) no
C105 C37 C59 N103 176.8(3) no
C105 C37 C59 C44 -1.9(5) no
C26 C38 C53 C21 -1.2(6) no
C12 C40 C62 C72 178.0(3) no
C35 C40 C62 C72 0.8(5) no
C45 C41 C69 C86 0.7(4) no
C69 C41 C45 C84 177.5(3) no
C69 C41 C45 C85 -2.0(4) no
C45 C41 C108 C8 -175.5(3) no
C45 C41 C108 C33 2.8(4) no
C108 C41 C45 C84 -2.1(4) no
C108 C41 C45 C85 178.4(3) no
C69 C41 C108 C8 4.9(4) no
C69 C41 C108 C33 -176.8(3) no
C108 C41 C69 C86 -179.7(3) no
C36 C43 C70 C74 -0.6(5) no
C31 C44 C59 N103 -178.5(3) no
C31 C44 C59 C37 0.2(5) no
C41 C45 C84 C65 -0.1(5) no
C41 C45 C85 C91 1.9(5) no
C84 C45 C85 C91 -177.5(3) no
C85 C45 C84 C65 179.3(3) no
O16 C46 C78 O2 -174.3(3) no
N100 C46 C78 O2 5.8(5) no
C64 C47 C68 C49 0.4(5) no
C64 C47 C68 C88 180.0(3) no
C68 C47 C64 C52 -0.1(5) no
C34 C48 C54 C17 -0.7(6) no
C19 C49 C58 C66 -178.6(3) no
C19 C49 C68 C47 -0.9(5) no
C19 C49 C68 C88 179.5(3) no
C58 C49 C68 C47 177.8(3) no
C58 C49 C68 C88 -1.8(5) no
C68 C49 C58 C66 2.8(5) no
O9 C50 C55 O11 176.1(3) no
O9 C50 C55 N96 -3.2(5) no
O2 C52 C64 C47 177.2(3) no
C19 C52 C64 C47 0.2(5) no
O9 C57 C63 C76 173.1(3) no
C8 C57 C63 C76 -2.6(5) no
C49 C58 C66 C87 -1.1(5) no
O8 C60 C80 C77 176.3(3) no
C12 C60 C80 C77 1.1(6) no
C36 C61 C71 C74 1.5(5) no
C36 C61 C76 C63 2.2(5) no
C71 C61 C76 C63 -176.3(3) no
C76 C61 C71 C74 180.0(3) no
C40 C62 C72 C67 1.6(6) no
C57 C63 C76 C61 0.6(5) no
C33 C65 C84 C45 1.7(5) no
C58 C66 C87 C88 -1.6(6) no
C72 C67 C81 C35 0.1(6) no
C81 C67 C72 C62 -2.0(6) no
C47 C68 C88 C87 179.6(3) no
C49 C68 C88 C87 -0.9(5) no
C41 C69 C86 C91 0.6(5) no
C43 C70 C74 C71 -1.5(6) no
C61 C71 C74 C70 1.0(6) no
O19 C73 C83 O8 -176.7(3) no
N99 C73 C83 O8 1.9(5) no
C35 C77 C80 C60 1.0(6) no
C45 C85 C91 C86 -0.5(5) no
C69 C86 C91 C85 -0.8(5) no
C66 C87 C88 C68 2.6(6) no
